data_1568045
loop_
_publ_author_name
'Zhang, Xin'
'Tong, Shuo'
'Zhu, Jieping'
'Wang, Mei-Xiang'

_publ_section_title
;
 Inherently chiral calixarenes by a catalytic enantioselective
 desymmetrizing cross-dehydrogenative coupling.
;
_journal_issue 4
_journal_name_full 'Chemical science'
_journal_page_first 827
_journal_page_last 832
_journal_paper_doi 10.1039/d2sc06234h
_journal_volume 14
_journal_year 2023
_chemical_formula_moiety 'C51 H58 O5'
_chemical_formula_sum 'C51 H58 O5'
_chemical_formula_weight 750.97
_space_group_crystal_system triclinic
_space_group_IT_number 1
_space_group_name_Hall 'P 1'
_space_group_name_H-M_alt 'P 1'
_atom_sites_solution_hydrogens mixed
_atom_sites_solution_primary iterative
_audit_block_doi 10.5517/ccdc.csd.cc2dd6gh
_audit_creation_date 2022-10-29
_audit_creation_method
;
Olex2 1.2
(compiled 2018.05.29 svn.r3508 for OlexSys, GUI svn.r5506)
;
_audit_update_record
;
2022-10-29 deposited with the CCDC.	2022-12-06 downloaded from the CCDC.
;
_cell_angle_alpha 93.1420(10)
_cell_angle_beta 105.2290(10)
_cell_angle_gamma 97.6850(10)
_cell_formula_units_Z 2
_cell_length_a 10.6821(2)
_cell_length_b 12.08420(10)
_cell_length_c 17.0570(2)
_cell_measurement_reflns_used 24002
_cell_measurement_temperature 100.2(5)
_cell_measurement_theta_max 66.3600
_cell_measurement_theta_min 4.2650
_cell_volume 2096.06(5)
_computing_cell_refinement 'CrysAlisPro 1.171.40.78a (Rigaku OD, 2020)'
_computing_data_collection 'CrysAlisPro 1.171.40.78a (Rigaku OD, 2020)'
_computing_data_reduction 'CrysAlisPro 1.171.40.78a (Rigaku OD, 2020)'
_computing_molecular_graphics 'Olex2 (Dolomanov et al., 2009)'
_computing_publication_material 'Olex2 (Dolomanov et al., 2009)'
_computing_structure_refinement 'ShelXL (Sheldrick, 2015)'
_computing_structure_solution 'olex2.solve (Bourhis et al., 2015)'
_diffrn_ambient_environment N~2~
_diffrn_ambient_temperature 100.2(5)
_diffrn_detector 'Hybrid Pixel Array Detector'
_diffrn_detector_area_resol_mean 10.0000
_diffrn_measured_fraction_theta_full 0.979
_diffrn_measured_fraction_theta_max 0.979
_diffrn_measurement_details
;
List of Runs (angles in degrees, time in seconds):

  # Type    Start    End  Width  t~exp~   \w     \q     \k     \f   Frames
#--------------------------------------------------------------------------
  1  \w    -89.00  89.00   0.50    0.50    --    0.00  55.00  48.28  356
  2  \w    -41.00 137.00   0.50    0.50    --   48.00  54.00-156.35  356
  3  \w    -37.00 141.00   0.50    0.50    --   52.00  51.00  -6.33  356
  4  \w     -5.00 173.00   0.50    1.98    --   84.00  55.00 156.94  356
  5  \w    120.00 178.00   0.50    1.98    --   90.00  54.00-107.71  116
  6  \w    146.00 179.00   0.50    1.98    --   90.00  53.00 -55.44   66
  7  \w     68.00  99.00   0.50    1.98    --   90.00  54.00-107.71   62
  8  \w      2.00  35.00   0.50    1.98    --   90.00  43.00 -73.54   66
  9  \w     55.00  81.00   0.50    1.98    --   90.00  53.00-156.34   52
 10  \w    119.00 178.00   0.50    1.98    --   90.00  53.00-156.34  118
 11  \w     71.00  96.00   0.50    1.98    --   90.00  54.00 132.46   50
 12  \w     68.00  94.00   0.50    1.98    --   90.00  53.00 -55.44   52
 13  \w     22.00  52.00   0.50    1.98    --   90.00  53.00 -55.44   60
 14  \w     15.00  41.00   0.50    1.98    --   90.00  54.00-107.71   52
 15  \w     37.00  68.00   0.50    1.98    --   90.00  39.00-123.49   62
 16  \w    132.00 178.00   0.50    1.98    --   90.00  39.00-123.49   92
 17  \w     19.00  45.00   0.50    1.98    --   90.00  46.00-150.00   52
 18  \w     99.00 125.00   0.50    1.98    --   90.00  46.00-150.00   52
 19  \w    145.00 179.00   0.50    1.98    --   90.00  52.00  85.24   68
 20  \w     42.00  68.00   0.50    1.98    --   90.00  43.00 -73.54   52
 21  \w      1.00 128.00   0.50    1.98    --   90.00  46.00   0.00  254
 22  \w    133.00 179.00   0.50    1.98    --   90.00  46.00   0.00   92
 23  \w    117.00 143.00   0.50    1.98    --   90.00  46.00-180.00   52
 24  \w     96.00 121.00   0.50    1.98    --   90.00   9.00 120.00   50
 25  \w    134.00 160.00   0.50    1.98    --   90.00   9.00 120.00   52
 26  \w     13.00  43.00   0.50    1.98    --   90.00  37.00 -30.00   60
 27  \w     77.00 112.00   0.50    1.98    --   90.00  37.00 -30.00   70
 28  \w      2.00  31.00   0.50    1.98    --   90.00  39.00-123.49   58
 29  \w    113.00 169.00   0.50    1.98    --   90.00  55.00  61.87  112
 30  \w     16.00  42.00   0.50    1.98    --   90.00  55.00 117.42   52
 31  \w     99.00 135.00   0.50    1.98    --   90.00  18.00 150.00   72
 32  \w    112.00 161.00   0.50    1.98    --   90.00  55.00 117.42   98
 33  \w    149.00 178.00   0.50    1.98    --   90.00  54.00 132.46   58
 34  \w      1.00  94.00   0.50    1.98    --   90.00  18.00 150.00  186
 35  \w      7.00  33.00   0.50    1.98    --   90.00  51.00  16.91   52
 36  \w    134.00 168.00   0.50    1.98    --   90.00  51.00  16.91   68
 37  \w     46.00 114.00   0.50    1.98    --   90.00  37.00 -90.00  136
 38  \w    105.00 130.00   0.50    1.98    --   90.00  37.00  90.00   50
 39  \w     28.00  54.00   0.50    1.98    --   90.00  46.00 -60.00   52
 40  \w    133.00 159.00   0.50    1.98    --   90.00  46.00 -60.00   52
 41  \w      1.00  83.00   0.50    1.98    --   90.00  52.00  85.24  164
 42  \w    136.00 167.00   0.50    1.98    --   90.00  37.00 -30.00   62
 43  \w      8.00 126.00   0.50    1.98    --   90.00  28.00 -60.00  236
 44  \w    104.00 130.00   0.50    1.98    --   90.00  54.00 132.46   52
 45  \w      4.00  81.00   0.50    1.98    --   90.00  55.00  61.87  154
 46  \w     71.00  97.00   0.50    1.98    --   90.00  18.00 -30.00   52
 47  \w    136.00 162.00   0.50    1.98    --   90.00  18.00 -30.00   52
 48  \w    132.00 175.00   0.50    1.98    --   90.00  37.00-150.00   86
 49  \w     84.00 110.00   0.50    1.98    --   90.00  46.00-180.00   52
 50  \w    121.00 177.00   0.50    1.98    --   90.00  55.00-131.86  112
 51  \w    140.00 173.00   0.50    1.98    --   90.00  50.00 -68.06   66
 52  \w     88.00 114.00   0.50    1.98    --   90.00  55.00-131.86   52
;
_diffrn_measurement_device 'four-circle diffractometer'
_diffrn_measurement_device_type 'XtaLAB AFC11 (RINC): quarter-chi single'
_diffrn_measurement_method '\w scans'
_diffrn_orient_matrix_type 'CrysAlisPro convention (1999,Acta A55,543-557)'
_diffrn_orient_matrix_UB_11 -0.1045695000
_diffrn_orient_matrix_UB_12 -0.0131296000
_diffrn_orient_matrix_UB_13 0.0475484000
_diffrn_orient_matrix_UB_21 -0.0788715000
_diffrn_orient_matrix_UB_22 -0.0991661000
_diffrn_orient_matrix_UB_23 -0.0614689000
_diffrn_orient_matrix_UB_31 0.0756709000
_diffrn_orient_matrix_UB_32 -0.0817919000
_diffrn_orient_matrix_UB_33 0.0529240000
_diffrn_radiation_monochromator mirror
_diffrn_radiation_probe x-ray
_diffrn_radiation_type CuK\a
_diffrn_radiation_wavelength 1.54184
_diffrn_reflns_av_R_equivalents 0.0397
_diffrn_reflns_av_unetI/netI 0.0416
_diffrn_reflns_Laue_measured_fraction_full 0.979
_diffrn_reflns_Laue_measured_fraction_max 0.979
_diffrn_reflns_limit_h_max 12
_diffrn_reflns_limit_h_min -12
_diffrn_reflns_limit_k_max 14
_diffrn_reflns_limit_k_min -14
_diffrn_reflns_limit_l_max 20
_diffrn_reflns_limit_l_min -20
_diffrn_reflns_number 36384
_diffrn_reflns_point_group_measured_fraction_full 0.821
_diffrn_reflns_point_group_measured_fraction_max 0.821
_diffrn_reflns_theta_full 66.559
_diffrn_reflns_theta_max 66.559
_diffrn_reflns_theta_min 3.707
_diffrn_source 'Rotating-anode X-ray tube'
_diffrn_source_type 'Rigaku (Cu) X-ray Source'
_exptl_absorpt_coefficient_mu 0.586
_exptl_absorpt_correction_T_max 1.00000
_exptl_absorpt_correction_T_min 0.63773
_exptl_absorpt_correction_type multi-scan
_exptl_absorpt_process_details
;
CrysAlisPro 1.171.40.78a (Rigaku Oxford Diffraction, 2020)
Empirical absorption correction using spherical harmonics,
 implemented in SCALE3 ABSPACK scaling algorithm.
;
_exptl_crystal_colour 'clear colourless'
_exptl_crystal_density_diffrn 1.190
_exptl_crystal_description block
_exptl_crystal_F_000 808
_exptl_crystal_size_max 0.5
_exptl_crystal_size_mid 0.2
_exptl_crystal_size_min 0.05
_refine_diff_density_max 0.701
_refine_diff_density_min -0.555
_refine_diff_density_rms 0.057
_refine_ls_abs_structure_details
;
 Flack x determined using 4127 quotients [(I+)-(I-)]/[(I+)+(I-)]
 (Parsons, Flack and Wagner, Acta Cryst. B69 (2013) 249-259).
;
_refine_ls_abs_structure_Flack -0.01(10)
_refine_ls_extinction_method none
_refine_ls_goodness_of_fit_ref 1.085
_refine_ls_hydrogen_treatment constr
_refine_ls_matrix_type full
_refine_ls_number_parameters 1044
_refine_ls_number_reflns 12156
_refine_ls_number_restraints 45
_refine_ls_restrained_S_all 1.096
_refine_ls_R_factor_all 0.0630
_refine_ls_R_factor_gt 0.0541
_refine_ls_shift/su_max 0.001
_refine_ls_shift/su_mean 0.000
_refine_ls_structure_factor_coef Fsqd
_refine_ls_weighting_details 'w=1/[\s^2^(Fo^2^)+(0.0815P)^2^+1.6525P] where P=(Fo^2^+2Fc^2^)/3'
_refine_ls_weighting_scheme calc
_refine_ls_wR_factor_gt 0.1401
_refine_ls_wR_factor_ref 0.1667
_reflns_Friedel_coverage 0.678
_reflns_Friedel_fraction_full 0.663
_reflns_Friedel_fraction_max 0.663
_reflns_number_gt 11191
_reflns_number_total 12156
_reflns_threshold_expression 'I > 2\s(I)'
_cod_data_source_file d2sc06234h2.cif
_cod_data_source_block exp_3578
_cod_depositor_comments 'Adding full bibliography for 1568045--1568046.cif.'
_cod_database_code 1568045
_shelx_shelxl_version_number 2014/7
_chemical_oxdiff_formula 'C H O '
_shelx_space_group_comment
;
The symmetry employed for this shelxl refinement is uniquely defined
by the following loop, which should always be used as a source of
symmetry information in preference to the above space-group names.
They are only intended as comments.
;
_shelx_estimated_absorpt_t_max 0.971
_shelx_estimated_absorpt_t_min 0.758
_reflns_odcompleteness_completeness 96.85
_reflns_odcompleteness_iscentric 1
_reflns_odcompleteness_theta 66.97
_olex2_refinement_description
;
1. Fixed Uiso
 At 1.2 times of:
  All C(H) groups, All C(H,H) groups
 At 1.5 times of:
  All C(H,H,H) groups, All C(H,H,H,H,H,H) groups
2. Rigid bond restraints
 C3, C02X, C02Y, C1A, C1, C2A
 with sigma for 1-2 distances of 0.01 and sigma for 1-3 distances of 0.01
3. Uiso/Uaniso restraints and constraints
Uanis(C3) \\sim Ueq, Uanis(C02X) \\sim Ueq, Uanis(C02Y) \\sim Ueq, Uanis(C1)
\\sim Ueq, Uanis(C1A) \\sim Ueq, Uanis(C2A) \\sim Ueq: with sigma of 0.01 and
sigma for terminal atoms of 0.02
4. Others
 Sof(C3)=Sof(H3A)=Sof(H3B)=Sof(C4)=Sof(H4A)=Sof(H4B)=Sof(C1A)=Sof(H1AB)=
 Sof(H1AC)=Sof(H2AE)=Sof(H2AF)=Sof(H2AG)=1-FVAR(1)
 Sof(C02X)=Sof(H0AA)=Sof(HQ)=Sof(C02Y)=Sof(H1AA)=Sof(HR)=Sof(C1)=Sof(H1A)=
 Sof(H1B)=Sof(H2AB)=Sof(H2AC)=Sof(H2AD)=FVAR(1)
 Fixed X: H2AB(1.42937) H2AC(1.414619) H2AD(1.53385) H2AE(1.36853)
 H2AF(1.49234) H2AG(1.49692)
 Fixed Y: H2AB(0.12427) H2AC(0.105321) H2AD(0.188311) H2AE(0.109509)
 H2AF(0.19612) H2AG(0.11747)
 Fixed Z: H2AB(1.079589) H2AC(1.167121) H2AD(1.15662) H2AE(1.139729)
 H2AF(1.185941) H2AG(1.110861)
5.a Secondary CH2 refined with riding coordinates:
 C00I(H00A,H00B), C00L(H00C,H00D), C00P(H00E,H00F), C00X(H00G,H00H), C00Z(H00I,
 H00J), C012(H01A,H01B), C01D(H01K,H01L), C01E(H01C,H01D), C01I(H01O,H01P),
 C01K(H01Q,H01R), C01O(H01E,H01F), C01T(H01G,H01H), C020(H3AA,HA), C021(H4AA,
 HB), C022(H5AA,HC), C023(H6AA,HD), C027(H02A,H02B), C029(H02C,H02D), C02A(H8AA,
 HG), C02B(H9AA,HH), C02E(H02E,H02F), C02F(H1BA,HI), C02H(H02G,H02H), C02K(H02O,
 H02P), C02M(H02R,H02S), C02Q(H4BA,HN), C02S(H02V,H02W), C02U(H02Y,HO),
 C02W(H02,HP), C02X(H0AA,HQ), C02Y(H1AA,HR), C1(H1A,H1B), C3(H3A,H3B), C4(H4A,
 H4B), C1A(H1AB,H1AC)
5.b Aromatic/amide H refined with riding coordinates:
 C00R(H00R), C00Y(H00Y), C014(H014), C015(H015), C016(H016), C017(H017),
 C018(H018), C01A(H01I), C01B(H01J), C01F(H01M), C01L(H01S), C01M(H01T),
 C01N(H01N), C01P(H01U), C01V(H01V), C01W(H01W), C01Y(H01Z), C026(H026),
 C028(H028), C02D(H0BA), C02L(H02Q), C02P(H02T), C02R(H02U), C02T(H02X),
 C02V(H02Z), C02Z(H2AA), C030(H030), C032(H032)
5.c Idealised Me refined as rotating group:
 C01Q(H01X,H01Y,H), C025(H7AA,HE,HF), C02G(H2BA,HJ,HK), C02I(H02I,H02J,H02K),
 C02J(H02L,H02M,H02N), C02O(H3BA,HL,HM), C031(H03A,H03B,H03C)
;
_olex2_submission_special_instructions 'No special instructions were received'
_oxdiff_exptl_absorpt_empirical_details
;
Empirical correction (ABSPACK) includes:
- Absorption correction using spherical harmonics
- Frame scaling
;
_oxdiff_exptl_absorpt_empirical_full_max 1.883
_oxdiff_exptl_absorpt_empirical_full_min 0.712

loop_
_space_group_symop_operation_xyz
'x, y, z'

loop_
_atom_site_label
_atom_site_type_symbol
_atom_site_fract_x
_atom_site_fract_y
_atom_site_fract_z
_atom_site_U_iso_or_equiv
_atom_site_adp_type
_atom_site_occupancy
_atom_site_site_symmetry_order
_atom_site_calc_flag
_atom_site_refinement_flags_posn
_atom_site_refinement_flags_adp
_atom_site_refinement_flags_occupancy
_atom_site_disorder_assembly
_atom_site_disorder_group
O001 O 0.9556(3) 0.2270(3) 0.8004(2) 0.0330(7) Uani 1 1 d . . . . .
O002 O 0.6651(3) 0.2401(3) 0.8833(2) 0.0344(7) Uani 1 1 d . . . . .
O003 O 1.1646(3) 0.6952(3) 1.3795(2) 0.0357(8) Uani 1 1 d . . . . .
O004 O 0.9435(4) 0.9194(3) 1.0195(2) 0.0465(9) Uani 1 1 d . . . . .
O005 O 0.8663(3) 0.1323(3) 0.6331(2) 0.0388(8) Uani 1 1 d . . . . .
O006 O 0.9363(3) 0.5419(3) 1.2673(2) 0.0398(8) Uani 1 1 d . . . . .
O007 O 0.4238(3) 0.1523(3) 0.7518(2) 0.0392(8) Uani 1 1 d . . . . .
O008 O 1.3782(4) 0.5315(4) 1.1501(2) 0.0493(10) Uani 1 1 d . . . . .
O009 O 1.4445(3) 0.6847(3) 1.3063(2) 0.0417(8) Uani 1 1 d . . . . .
O00A O 0.5092(4) 0.5997(3) 0.5755(2) 0.0471(9) Uani 1 1 d . . . . .
C00B C 1.0314(5) 0.7368(4) 1.1278(3) 0.0323(10) Uani 1 1 d . . . . .
C00C C 1.1472(5) 0.7344(4) 1.0966(3) 0.0333(10) Uani 1 1 d . . . . .
C00D C 0.8100(5) 0.4097(4) 0.9432(3) 0.0349(11) Uani 1 1 d . . . . .
C00E C 1.0098(5) 0.4021(4) 0.8843(3) 0.0341(11) Uani 1 1 d . . . . .
C00F C 0.9485(5) 0.6385(4) 1.2276(3) 0.0347(11) Uani 1 1 d . . . . .
C00G C 0.7034(5) 0.2580(4) 0.6155(3) 0.0356(11) Uani 1 1 d . . . . .
C00H C 0.4410(5) 0.3533(4) 0.7709(3) 0.0363(11) Uani 1 1 d . . . . .
C00I C 1.0702(5) 0.3222(5) 0.6771(3) 0.0381(11) Uani 1 1 d . . . . .
H00A H 1.1335 0.3604 0.6504 0.046 Uiso 1 1 calc R . . . .
H00B H 1.0844 0.2433 0.6815 0.046 Uiso 1 1 calc R . . . .
C00J C 0.5718(5) 0.4044(4) 0.9102(3) 0.0383(12) Uani 1 1 d . . . . .
C00K C 0.9726(5) 0.9293(4) 1.0942(3) 0.0346(11) Uani 1 1 d . . . . .
C00L C 1.2033(6) 0.0501(5) 0.9134(4) 0.0478(13) Uani 1 1 d . . . . .
H00C H 1.2722 0.0821 0.8884 0.057 Uiso 1 1 calc R . . . .
H00D H 1.2444 0.0506 0.9727 0.057 Uiso 1 1 calc R . . . .
C00M C 1.0332(5) 0.8404(4) 1.3844(3) 0.0388(12) Uani 1 1 d . . . . .
C00N C 0.5614(5) 0.3741(4) 0.6432(3) 0.0326(10) Uani 1 1 d . . . . .
C00O C 1.0195(5) 0.3369(4) 0.8163(3) 0.0320(10) Uani 1 1 d . . . . .
C00P C 0.4353(5) 0.3514(5) 0.8583(3) 0.0387(11) Uani 1 1 d . . . . .
H00E H 0.4138 0.2734 0.8712 0.046 Uiso 1 1 calc R . . . .
H00F H 0.3678 0.3950 0.8681 0.046 Uiso 1 1 calc R . . . .
C00Q C 0.9698(5) 0.8295(4) 1.1415(3) 0.0356(11) Uani 1 1 d . . . . .
C00R C 0.7179(6) 0.5707(5) 0.9818(3) 0.0457(13) Uani 1 1 d . . . . .
H00R H 0.7304 0.6440 1.0086 0.055 Uiso 1 1 calc R . . . .
C00S C 0.6739(5) 0.3676(4) 0.6108(3) 0.0353(11) Uani 1 1 d . . . . .
C00T C 0.9307(5) 0.3281(4) 0.6292(3) 0.0335(10) Uani 1 1 d . . . . .
C00U C 0.6830(5) 0.3528(4) 0.9127(3) 0.0335(10) Uani 1 1 d . . . . .
C00V C 1.0866(5) 0.3817(4) 0.7612(3) 0.0340(10) Uani 1 1 d . . . . .
C00W C 1.0147(5) 0.6410(4) 1.1680(3) 0.0334(11) Uani 1 1 d . . . . .
C00X C 0.5959(5) 0.1823(4) 0.6387(3) 0.0354(11) Uani 1 1 d . . . . .
H00G H 0.5396 0.1318 0.5913 0.043 Uiso 1 1 calc R . . . .
H00H H 0.6327 0.1370 0.6833 0.043 Uiso 1 1 calc R . . . .
C00Y C 0.4682(5) 0.4575(4) 0.7401(3) 0.0359(11) Uani 1 1 d . . . . .
H00Y H 0.4477 0.5224 0.7651 0.043 Uiso 1 1 calc R . . . .
C00Z C 0.9300(5) 0.3543(4) 0.9401(3) 0.0334(10) Uani 1 1 d . . . . .
H00I H 0.9890 0.3602 0.9962 0.040 Uiso 1 1 calc R . . . .
H00J H 0.8997 0.2735 0.9225 0.040 Uiso 1 1 calc R . . . .
C010 C 0.8310(5) 0.2377(4) 0.6215(3) 0.0347(11) Uani 1 1 d . . . . .
C011 C 0.6347(5) 0.6764(4) 0.7067(3) 0.0343(11) Uani 1 1 d . . . . .
C012 C 0.9083(5) 0.7600(5) 1.3426(3) 0.0421(13) Uani 1 1 d . . . . .
H01A H 0.8299 0.7940 1.3451 0.050 Uiso 1 1 calc R . . . .
H01B H 0.9060 0.6892 1.3691 0.050 Uiso 1 1 calc R . . . .
C013 C 0.4553(5) 0.2568(4) 0.7265(3) 0.0364(11) Uani 1 1 d . . . . .
C014 C 1.0790(5) 0.5109(5) 0.9007(3) 0.0440(13) Uani 1 1 d . . . . .
H014 H 1.0769 0.5555 0.9478 0.053 Uiso 1 1 calc R . . . .
C015 C 0.7680(5) 0.4547(4) 0.6013(3) 0.0355(11) Uani 1 1 d . . . . .
H015 H 0.7453 0.5259 0.5875 0.043 Uiso 1 1 calc R . . . .
C016 C 0.7256(5) 0.6539(5) 0.7776(3) 0.0416(12) Uani 1 1 d . . . . .
H016 H 0.7306 0.5787 0.7901 0.050 Uiso 1 1 calc R . . . .
C017 C 1.0292(6) 0.9524(5) 1.4061(3) 0.0422(12) Uani 1 1 d . . . . .
H017 H 0.9466 0.9768 1.4004 0.051 Uiso 1 1 calc R . . . .
C018 C 0.5923(6) 0.5145(5) 0.9460(3) 0.0429(12) Uani 1 1 d . . . . .
H018 H 0.5189 0.5513 0.9457 0.051 Uiso 1 1 calc R . . . .
C019 C 1.1977(5) 0.6353(4) 1.1188(3) 0.0362(11) Uani 1 1 d . . . . .
C01A C 0.7084(6) 0.8737(4) 0.7431(3) 0.0415(12) Uani 1 1 d . . . . .
H01I H 0.7028 0.9493 0.7318 0.050 Uiso 1 1 calc R . . . .
C01B C 0.8950(5) 0.4331(4) 0.6125(3) 0.0381(11) Uani 1 1 d . . . . .
H01J H 0.9608 0.4922 0.6087 0.046 Uiso 1 1 calc R . . . .
C01C C 0.9114(5) 0.7380(4) 1.2540(3) 0.0366(11) Uani 1 1 d . . . . .
C01D C 0.8685(5) -0.0549(4) 0.5832(3) 0.0359(11) Uani 1 1 d . . . . .
H01K H 0.8861 -0.0719 0.6409 0.043 Uiso 1 1 calc R . . . .
H01L H 0.9540 -0.0340 0.5715 0.043 Uiso 1 1 calc R . . . .
C01E C 1.1058(5) 0.5612(4) 1.1547(3) 0.0347(11) Uani 1 1 d . . . . .
H01C H 1.0581 0.4955 1.1162 0.042 Uiso 1 1 calc R . . . .
H01D H 1.1532 0.5351 1.2068 0.042 Uiso 1 1 calc R . . . .
C01F C 1.1507(6) 0.5552(5) 0.8500(4) 0.0453(13) Uani 1 1 d . . . . .
H01M H 1.1982 0.6291 0.8629 0.054 Uiso 1 1 calc R . . . .
C01G C 1.1583(5) 0.8073(4) 1.3950(3) 0.0349(11) Uani 1 1 d . . . . .
C01H C 0.5216(5) 0.2683(4) 0.6665(3) 0.0347(11) Uani 1 1 d . . . . .
C01I C 0.2372(7) -0.1311(5) 0.6571(4) 0.0508(14) Uani 1 1 d . . . . .
H01O H 0.2483 -0.1294 0.6014 0.061 Uiso 1 1 calc R . . . .
H01P H 0.1489 -0.1127 0.6551 0.061 Uiso 1 1 calc R . . . .
C01J C 0.5522(5) 0.5833(4) 0.6474(3) 0.0349(11) Uani 1 1 d . . . . .
C01K C 0.7943(5) -0.1593(4) 0.5284(3) 0.0403(12) Uani 1 1 d . . . . .
H01Q H 0.7803 -0.1438 0.4706 0.048 Uiso 1 1 calc R . . . .
H01R H 0.7072 -0.1787 0.5384 0.048 Uiso 1 1 calc R . . . .
C01L C 0.8250(6) 0.5196(4) 0.9786(3) 0.0404(12) Uani 1 1 d . . . . .
H01S H 0.9109 0.5601 1.0008 0.048 Uiso 1 1 calc R . . . .
C01M C 0.8083(6) 0.7420(5) 0.8296(3) 0.0464(13) Uani 1 1 d . . . . .
H01T H 0.8718 0.7272 0.8768 0.056 Uiso 1 1 calc R . . . .
C01N C 1.1431(6) 1.0286(5) 1.4357(3) 0.0484(14) Uani 1 1 d . . . . .
H01N H 1.1387 1.1040 1.4522 0.058 Uiso 1 1 calc R . . . .
C01O C 1.1634(6) 0.6339(4) 1.4499(3) 0.0450(13) Uani 1 1 d . . . . .
H01E H 1.0728 0.6193 1.4554 0.054 Uiso 1 1 calc R . . . .
H01F H 1.2195 0.6795 1.4999 0.054 Uiso 1 1 calc R . . . .
C01P C 1.1532(5) 0.4912(4) 0.7796(3) 0.0387(11) Uani 1 1 d . . . . .
H01U H 1.2006 0.5226 0.7441 0.046 Uiso 1 1 calc R . . . .
C01Q C 0.8690(6) -0.2582(5) 0.5439(4) 0.0473(13) Uani 1 1 d . . . . .
H01X H 0.8154 -0.3256 0.5111 0.071 Uiso 1 1 calc GR . . . .
H01Y H 0.8882 -0.2705 0.6019 0.071 Uiso 1 1 calc GR . . . .
H H 0.9514 -0.2422 0.5286 0.071 Uiso 1 1 calc GR . . . .
C01R C 1.4142(5) 0.7254(5) 1.1242(4) 0.0457(13) Uani 1 1 d . . . . .
C01S C 0.5229(5) 0.4699(4) 0.6756(3) 0.0328(10) Uani 1 1 d . . . . .
C01T C 1.1976(6) 0.4523(5) 1.5091(3) 0.0476(14) Uani 1 1 d . . . . .
H01G H 1.2510 0.4916 1.5622 0.057 Uiso 1 1 calc R . . . .
H01H H 1.1046 0.4410 1.5101 0.057 Uiso 1 1 calc R . . . .
C01U C 1.4775(5) 0.8767(5) 1.3659(4) 0.0469(13) Uani 1 1 d . . . . .
C01V C 1.2270(5) 0.8227(5) 1.0749(3) 0.0412(12) Uani 1 1 d . . . . .
H01V H 1.1908 0.8837 1.0495 0.049 Uiso 1 1 calc R . . . .
C01W C 0.9157(5) 0.8290(4) 1.2072(3) 0.0343(11) Uani 1 1 d . . . . .
H01W H 0.8804 0.8932 1.2209 0.041 Uiso 1 1 calc R . . . .
C01X C 1.3282(5) 0.6288(5) 1.1271(3) 0.0403(12) Uani 1 1 d . . . . .
C01Y C 0.6262(5) 0.7869(4) 0.6899(3) 0.0381(11) Uani 1 1 d . . . . .
H01Z H 0.5644 0.8028 0.6423 0.046 Uiso 1 1 calc R . . . .
C01Z C 1.4954(5) 0.7969(5) 1.3080(4) 0.0444(13) Uani 1 1 d . . . . .
C020 C 0.7934(5) 0.0434(5) 0.5717(3) 0.0407(12) Uani 1 1 d . . . . .
H3AA H 0.7854 0.0682 0.5164 0.049 Uiso 1 1 calc R . . . .
HA H 0.7042 0.0217 0.5780 0.049 Uiso 1 1 calc R . . . .
C021 C 1.0968(6) 0.1265(5) 0.9012(3) 0.0423(12) Uani 1 1 d . . . . .
H4AA H 1.0244 0.0926 0.9225 0.051 Uiso 1 1 calc R . . . .
HB H 1.1345 0.2001 0.9327 0.051 Uiso 1 1 calc R . . . .
C022 C 0.6333(6) 0.0464(5) 0.9129(4) 0.0434(12) Uani 1 1 d . . . . .
H5AA H 0.7246 0.0356 0.9156 0.052 Uiso 1 1 calc R . . . .
HC H 0.5803 0.0295 0.8554 0.052 Uiso 1 1 calc R . . . .
C023 C 1.0432(5) 0.1439(4) 0.8133(3) 0.0381(11) Uani 1 1 d . . . . .
H6AA H 1.1173 0.1675 0.7901 0.046 Uiso 1 1 calc R . . . .
HD H 0.9953 0.0716 0.7834 0.046 Uiso 1 1 calc R . . . .
C024 C 1.5584(5) 0.8268(5) 1.2482(4) 0.0510(15) Uani 1 1 d . . . . .
C025 C 1.1545(6) -0.0700(5) 0.8778(4) 0.0507(14) Uani 1 1 d . . . . .
H7AA H 1.1170 -0.0720 0.8187 0.076 Uiso 1 1 calc GR . . . .
HE H 1.0871 -0.1031 0.9026 0.076 Uiso 1 1 calc GR . . . .
HF H 1.2279 -0.1129 0.8890 0.076 Uiso 1 1 calc GR . . . .
C026 C 1.5318(6) 0.9880(5) 1.3644(4) 0.0570(16) Uani 1 1 d . . . . .
H026 H 1.5225 1.0435 1.4032 0.068 Uiso 1 1 calc R . . . .
C027 C 1.5548(6) 0.7440(6) 1.1764(4) 0.0565(16) Uani 1 1 d . . . . .
H02A H 1.6149 0.7755 1.1451 0.068 Uiso 1 1 calc R . . . .
H02B H 1.5810 0.6726 1.1958 0.068 Uiso 1 1 calc R . . . .
C028 C 1.2632(6) 0.9948(5) 1.4413(3) 0.0476(14) Uani 1 1 d . . . . .
H028 H 1.3407 1.0486 1.4596 0.057 Uiso 1 1 calc R . . . .
C029 C 1.4844(6) 0.4989(5) 1.3408(3) 0.0425(12) Uani 1 1 d . . . . .
H02C H 1.3882 0.4843 1.3328 0.051 Uiso 1 1 calc R . . . .
H02D H 1.5023 0.4739 1.2892 0.051 Uiso 1 1 calc R . . . .
C02A C 0.3288(5) 0.0746(4) 0.6908(3) 0.0415(12) Uani 1 1 d . . . . .
H8AA H 0.3454 0.0826 0.6368 0.050 Uiso 1 1 calc R . . . .
HG H 0.2392 0.0910 0.6874 0.050 Uiso 1 1 calc R . . . .
C02B C 0.3394(5) -0.0425(4) 0.7134(3) 0.0416(12) Uani 1 1 d . . . . .
H9AA H 0.3312 -0.0469 0.7697 0.050 Uiso 1 1 calc R . . . .
HH H 0.4277 -0.0589 0.7133 0.050 Uiso 1 1 calc R . . . .
C02C C 1.2737(5) 0.8834(4) 1.4208(3) 0.0401(12) Uani 1 1 d . . . . .
C02D C 0.7978(6) 0.8511(5) 0.8122(4) 0.0472(14) Uani 1 1 d . . . . .
H0BA H 0.8530 0.9112 0.8484 0.057 Uiso 1 1 calc R . . . .
C02E C 1.2130(6) 0.5248(4) 1.4412(3) 0.0411(12) Uani 1 1 d . . . . .
H02E H 1.3068 0.5400 1.4422 0.049 Uiso 1 1 calc R . . . .
H02F H 1.1639 0.4838 1.3878 0.049 Uiso 1 1 calc R . . . .
C02F C 0.6320(6) 0.1665(5) 0.9406(4) 0.0440(13) Uani 1 1 d . . . . .
H1BA H 0.5437 0.1750 0.9461 0.053 Uiso 1 1 calc R . . . .
HI H 0.6959 0.1872 0.9948 0.053 Uiso 1 1 calc R . . . .
C02G C 0.2446(7) -0.2484(5) 0.6830(4) 0.0574(16) Uani 1 1 d . . . . .
H2BA H 0.1735 -0.3012 0.6457 0.086 Uiso 1 1 calc GR . . . .
HJ H 0.2356 -0.2505 0.7386 0.086 Uiso 1 1 calc GR . . . .
HK H 0.3294 -0.2695 0.6813 0.086 Uiso 1 1 calc GR . . . .
C02H C 1.5498(6) 0.4323(5) 1.4073(3) 0.0453(13) Uani 1 1 d . . . . .
H02G H 1.5305 0.4571 1.4586 0.054 Uiso 1 1 calc R . . . .
H02H H 1.6460 0.4489 1.4161 0.054 Uiso 1 1 calc R . . . .
C02I C 1.5067(7) 0.3059(5) 1.3893(4) 0.0560(15) Uani 1 1 d . . . . .
H02I H 1.5253 0.2805 1.3386 0.084 Uiso 1 1 calc GR . . . .
H02J H 1.4122 0.2882 1.3835 0.084 Uiso 1 1 calc GR . . . .
H02K H 1.5548 0.2678 1.4344 0.084 Uiso 1 1 calc GR . . . .
C02J C 1.2401(7) 0.3391(5) 1.4980(4) 0.0523(15) Uani 1 1 d . . . . .
H02L H 1.1840 0.2980 1.4471 0.079 Uiso 1 1 calc GR . . . .
H02M H 1.2322 0.2962 1.5440 0.079 Uiso 1 1 calc GR . . . .
H02N H 1.3317 0.3499 1.4958 0.079 Uiso 1 1 calc GR . . . .
C02K C 1.4069(6) 0.8433(5) 1.4297(3) 0.0442(13) Uani 1 1 d . . . . .
H02O H 1.4652 0.8729 1.4842 0.053 Uiso 1 1 calc R . . . .
H02P H 1.3931 0.7605 1.4281 0.053 Uiso 1 1 calc R . . . .
C02L C 1.3594(6) 0.8181(5) 1.0915(4) 0.0500(14) Uani 1 1 d . . . . .
H02Q H 1.4157 0.8796 1.0806 0.060 Uiso 1 1 calc R . . . .
C02M C 1.5320(5) 0.6237(5) 1.3604(4) 0.0436(13) Uani 1 1 d . . . . .
H02R H 1.5351 0.6460 1.4177 0.052 Uiso 1 1 calc R . . . .
H02S H 1.6218 0.6417 1.3541 0.052 Uiso 1 1 calc R . . . .
C02N C 1.0115(8) 1.0432(5) 1.1404(4) 0.0569(17) Uani 1 1 d . . . . .
C02O C 0.5733(9) -0.1567(6) 0.9381(6) 0.073(2) Uani 1 1 d . . . . .
H3BA H 0.5221 -0.1729 0.8809 0.109 Uiso 1 1 calc GR . . . .
HL H 0.5317 -0.2036 0.9721 0.109 Uiso 1 1 calc GR . . . .
HM H 0.6626 -0.1728 0.9438 0.109 Uiso 1 1 calc GR . . . .
C02P C 1.6123(6) 0.9406(6) 1.2505(5) 0.0639(19) Uani 1 1 d . . . . .
H02T H 1.6585 0.9634 1.2121 0.077 Uiso 1 1 calc R . . . .
C02Q C 0.5789(7) -0.0338(5) 0.9651(5) 0.0578(16) Uani 1 1 d . . . . .
H4BA H 0.4891 -0.0200 0.9640 0.069 Uiso 1 1 calc R . . . .
HN H 0.6339 -0.0176 1.0222 0.069 Uiso 1 1 calc R . . . .
C02R C 1.5982(6) 1.0193(6) 1.3085(5) 0.067(2) Uani 1 1 d . . . . .
H02U H 1.6349 1.0956 1.3095 0.081 Uiso 1 1 calc R . . . .
C02S C 0.8021(6) 0.4897(5) 1.2554(5) 0.0608(17) Uani 1 1 d . . . . .
H02V H 0.7548 0.4831 1.1966 0.073 Uiso 1 1 calc R . . . .
H02W H 0.7574 0.5370 1.2851 0.073 Uiso 1 1 calc R . . . .
C02T C 0.9575(11) 1.1319(6) 1.1028(5) 0.086(3) Uani 1 1 d . . . . .
H02X H 0.8999 1.1190 1.0492 0.103 Uiso 1 1 calc R . . . .
C02U C 0.7983(6) 0.3753(5) 1.2859(4) 0.0575(16) Uani 1 1 d . . . . .
H02Y H 0.8273 0.3252 1.2485 0.069 Uiso 1 1 calc R . . . .
HO H 0.7060 0.3454 1.2828 0.069 Uiso 1 1 calc R . . . .
C02V C 1.0990(10) 1.0597(7) 1.2170(4) 0.091(3) Uani 1 1 d . . . . .
H02Z H 1.1344 0.9984 1.2423 0.109 Uiso 1 1 calc R . . . .
C02W C 0.8816(7) 0.3697(7) 1.3723(5) 0.070(2) Uani 1 1 d . . . . .
H02 H 0.8543 0.4210 1.4098 0.084 Uiso 1 1 calc R . . . .
HP H 0.9744 0.3973 1.3753 0.084 Uiso 1 1 calc R . . . .
C02X C 1.3414(15) 0.4426(13) 1.0877(10) 0.061(4) Uani 0.597(19) 1 d . U P A 1
H0AA H 1.3430 0.4748 1.0358 0.073 Uiso 0.597(19) 1 calc R . P A 1
HQ H 1.2492 0.4101 1.0828 0.073 Uiso 0.597(19) 1 calc R . P A 1
C02Y C 1.422(2) 0.3470(17) 1.0957(14) 0.085(5) Uani 0.597(19) 1 d . U P A 1
H1AA H 1.4277 0.3167 1.0419 0.102 Uiso 0.597(19) 1 calc R . P A 1
HR H 1.5111 0.3705 1.1324 0.102 Uiso 0.597(19) 1 calc R . P A 1
C02Z C 1.1350(16) 1.1683(8) 1.2572(5) 0.158(7) Uani 1 1 d . . . . .
H2AA H 1.1979 1.1815 1.3090 0.189 Uiso 1 1 calc R . . . .
C030 C 1.078(2) 1.2566(8) 1.2209(6) 0.182(9) Uani 1 1 d . . . . .
H030 H 1.1010 1.3297 1.2490 0.218 Uiso 1 1 calc R . . . .
C031 C 0.8727(9) 0.2526(8) 1.4022(6) 0.085(2) Uani 1 1 d . . . . .
H03A H 0.8959 0.2003 1.3642 0.128 Uiso 1 1 calc GR . . . .
H03B H 0.7830 0.2275 1.4048 0.128 Uiso 1 1 calc GR . . . .
H03C H 0.9337 0.2550 1.4566 0.128 Uiso 1 1 calc GR . . . .
C032 C 0.9875(17) 1.2392(7) 1.1433(6) 0.139(6) Uani 1 1 d . . . . .
H032 H 0.9477 1.2993 1.1190 0.166 Uiso 1 1 calc R . . . .
C1 C 1.3479(15) 0.2716(12) 1.1288(10) 0.083(5) Uani 0.597(19) 1 d . U P A 1
H1A H 1.2575 0.2496 1.0930 0.100 Uiso 0.597(19) 1 calc R . P A 1
H1B H 1.3446 0.3003 1.1836 0.100 Uiso 0.597(19) 1 calc R . P A 1
C3 C 1.399(4) 0.467(2) 1.0842(18) 0.083(8) Uani 0.403(19) 1 d . U P A 2
H3A H 1.4722 0.5039 1.0647 0.099 Uiso 0.403(19) 1 calc R . P A 2
H3B H 1.3187 0.4483 1.0381 0.099 Uiso 0.403(19) 1 calc R . P A 2
C4 C 1.4353(19) 0.3617(14) 1.1305(10) 0.046(5) Uani 0.403(19) 1 d . . P A 2
H4A H 1.5315 0.3721 1.1549 0.055 Uiso 0.403(19) 1 calc R . P A 2
H4B H 1.3930 0.3569 1.1756 0.055 Uiso 0.403(19) 1 calc R . P A 2
C1A C 1.3926(19) 0.2500(13) 1.0750(10) 0.061(6) Uani 0.403(19) 1 d . U P A 2
H1AB H 1.4342 0.2517 1.0295 0.074 Uiso 0.403(19) 1 calc R . P A 2
H1AC H 1.2960 0.2348 1.0521 0.074 Uiso 0.403(19) 1 calc R . P A 2
C2A C 1.4418(17) 0.1593(10) 1.1336(10) 0.167(6) Uani 1 1 d . U . . .
H2AB H 1.4294 0.1243 1.0796 0.250 Uiso 0.597(19) 1 d R . P A 1
H2AC H 1.4146 0.1053 1.1671 0.250 Uiso 0.597(19) 1 d R . P A 1
H2AD H 1.5338 0.1883 1.1566 0.250 Uiso 0.597(19) 1 d R . P A 1
H2AE H 1.3685 0.1095 1.1397 0.250 Uiso 0.403(19) 1 d R . P A 2
H2AF H 1.4923 0.1961 1.1859 0.250 Uiso 0.403(19) 1 d R . P A 2
H2AG H 1.4969 0.1175 1.1109 0.250 Uiso 0.403(19) 1 d R . P A 2

loop_
_atom_site_aniso_label
_atom_site_aniso_U_11
_atom_site_aniso_U_22
_atom_site_aniso_U_33
_atom_site_aniso_U_23
_atom_site_aniso_U_13
_atom_site_aniso_U_12
O001 0.0351(18) 0.0289(17) 0.0336(17) 0.0005(14) 0.0067(14) 0.0061(14)
O002 0.0410(18) 0.0272(17) 0.0354(18) 0.0028(14) 0.0101(15) 0.0074(14)
O003 0.049(2) 0.0275(17) 0.0289(16) -0.0002(13) 0.0069(15) 0.0069(15)
O004 0.059(2) 0.048(2) 0.030(2) 0.0045(16) 0.0051(17) 0.0139(18)
O005 0.045(2) 0.0336(18) 0.0334(18) -0.0046(14) 0.0010(15) 0.0118(15)
O006 0.0349(18) 0.041(2) 0.0406(19) 0.0064(15) 0.0072(15) 0.0013(15)
O007 0.0419(19) 0.0320(18) 0.0387(19) -0.0001(15) 0.0067(15) -0.0017(15)
O008 0.053(2) 0.057(3) 0.047(2) 0.0163(19) 0.0153(18) 0.0326(19)
O009 0.0368(18) 0.0362(19) 0.047(2) 0.0127(16) -0.0011(16) 0.0074(15)
O00A 0.061(2) 0.041(2) 0.034(2) 0.0045(16) 0.0037(17) 0.0063(18)
C00B 0.031(2) 0.036(3) 0.025(2) -0.0043(19) 0.0021(19) 0.0027(19)
C00C 0.034(2) 0.039(3) 0.027(2) 0.005(2) 0.0045(19) 0.011(2)
C00D 0.042(3) 0.035(3) 0.026(2) 0.001(2) 0.006(2) 0.008(2)
C00E 0.034(2) 0.035(3) 0.029(2) 0.003(2) 0.003(2) 0.005(2)
C00F 0.035(3) 0.037(3) 0.029(2) -0.001(2) 0.005(2) 0.000(2)
C00G 0.043(3) 0.032(3) 0.028(2) -0.0038(19) 0.006(2) 0.002(2)
C00H 0.030(2) 0.038(3) 0.039(3) 0.002(2) 0.007(2) 0.006(2)
C00I 0.037(3) 0.047(3) 0.033(3) 0.009(2) 0.009(2) 0.011(2)
C00J 0.045(3) 0.040(3) 0.031(2) -0.001(2) 0.011(2) 0.009(2)
C00K 0.030(2) 0.041(3) 0.032(3) 0.004(2) 0.005(2) 0.010(2)
C00L 0.046(3) 0.046(3) 0.050(3) 0.008(3) 0.007(3) 0.013(3)
C00M 0.049(3) 0.039(3) 0.030(2) 0.000(2) 0.013(2) 0.007(2)
C00N 0.031(2) 0.034(3) 0.027(2) 0.0015(19) -0.0012(19) 0.005(2)
C00O 0.030(2) 0.033(3) 0.030(2) 0.0011(19) 0.0014(19) 0.0080(19)
C00P 0.039(3) 0.041(3) 0.038(3) 0.002(2) 0.012(2) 0.010(2)
C00Q 0.029(2) 0.044(3) 0.028(2) -0.005(2) 0.0010(19) 0.002(2)
C00R 0.052(3) 0.040(3) 0.039(3) -0.013(2) 0.003(2) 0.009(2)
C00S 0.038(3) 0.034(3) 0.029(2) 0.0002(19) 0.005(2) 0.002(2)
C00T 0.036(2) 0.039(3) 0.027(2) 0.005(2) 0.009(2) 0.012(2)
C00U 0.044(3) 0.031(2) 0.026(2) -0.0002(19) 0.011(2) 0.008(2)
C00V 0.031(2) 0.038(3) 0.032(2) 0.006(2) 0.005(2) 0.010(2)
C00W 0.033(2) 0.034(2) 0.027(2) -0.0074(19) 0.0025(19) 0.000(2)
C00X 0.037(3) 0.030(2) 0.035(3) -0.001(2) 0.005(2) 0.003(2)
C00Y 0.032(2) 0.030(2) 0.043(3) 0.000(2) 0.004(2) 0.009(2)
C00Z 0.037(3) 0.035(3) 0.026(2) 0.0040(19) 0.003(2) 0.009(2)
C010 0.045(3) 0.035(3) 0.023(2) -0.0013(19) 0.007(2) 0.008(2)
C011 0.034(2) 0.032(3) 0.037(3) 0.001(2) 0.010(2) 0.007(2)
C012 0.041(3) 0.050(3) 0.039(3) 0.000(2) 0.020(2) 0.006(2)
C013 0.035(3) 0.034(3) 0.036(3) 0.004(2) 0.005(2) 0.002(2)
C014 0.044(3) 0.043(3) 0.041(3) -0.006(2) 0.006(2) 0.004(2)
C015 0.043(3) 0.031(2) 0.034(2) 0.006(2) 0.012(2) 0.005(2)
C016 0.043(3) 0.038(3) 0.039(3) 0.002(2) 0.005(2) 0.004(2)
C017 0.059(3) 0.039(3) 0.031(3) 0.006(2) 0.012(2) 0.018(3)
C018 0.051(3) 0.043(3) 0.036(3) -0.003(2) 0.009(2) 0.023(2)
C019 0.040(3) 0.042(3) 0.027(2) 0.001(2) 0.008(2) 0.012(2)
C01A 0.053(3) 0.031(3) 0.042(3) 0.002(2) 0.018(3) 0.005(2)
C01B 0.039(3) 0.042(3) 0.034(3) 0.007(2) 0.012(2) 0.004(2)
C01C 0.029(2) 0.045(3) 0.034(3) -0.006(2) 0.008(2) 0.002(2)
C01D 0.042(3) 0.035(3) 0.032(2) 0.000(2) 0.009(2) 0.014(2)
C01E 0.037(3) 0.035(3) 0.031(2) 0.003(2) 0.005(2) 0.010(2)
C01F 0.047(3) 0.036(3) 0.048(3) 0.001(2) 0.007(3) -0.001(2)
C01G 0.051(3) 0.028(2) 0.024(2) 0.0021(19) 0.005(2) 0.008(2)
C01H 0.037(3) 0.029(2) 0.033(2) 0.000(2) 0.003(2) 0.005(2)
C01I 0.059(4) 0.038(3) 0.048(3) 0.003(2) 0.007(3) -0.002(3)
C01J 0.037(3) 0.035(3) 0.032(3) 0.000(2) 0.007(2) 0.009(2)
C01K 0.045(3) 0.038(3) 0.037(3) -0.003(2) 0.015(2) 0.003(2)
C01L 0.047(3) 0.036(3) 0.032(3) -0.005(2) 0.002(2) 0.007(2)
C01M 0.046(3) 0.047(3) 0.040(3) 0.000(2) 0.005(2) 0.001(2)
C01N 0.071(4) 0.031(3) 0.041(3) 0.003(2) 0.007(3) 0.015(3)
C01O 0.069(4) 0.033(3) 0.035(3) 0.000(2) 0.021(3) 0.005(3)
C01P 0.033(3) 0.040(3) 0.044(3) 0.009(2) 0.009(2) 0.009(2)
C01Q 0.061(4) 0.034(3) 0.048(3) 0.000(2) 0.014(3) 0.012(2)
C01R 0.037(3) 0.060(4) 0.050(3) 0.019(3) 0.021(2) 0.019(3)
C01S 0.035(2) 0.028(2) 0.031(2) 0.0018(19) -0.002(2) 0.0085(19)
C01T 0.066(4) 0.035(3) 0.041(3) 0.002(2) 0.018(3) 0.002(3)
C01U 0.036(3) 0.042(3) 0.052(3) 0.009(3) -0.005(2) 0.004(2)
C01V 0.043(3) 0.052(3) 0.035(3) 0.015(2) 0.014(2) 0.019(2)
C01W 0.029(2) 0.037(3) 0.035(3) -0.001(2) 0.0034(19) 0.010(2)
C01X 0.044(3) 0.051(3) 0.034(3) 0.012(2) 0.015(2) 0.023(2)
C01Y 0.043(3) 0.035(3) 0.041(3) 0.005(2) 0.015(2) 0.012(2)
C01Z 0.032(3) 0.038(3) 0.056(3) 0.011(2) -0.002(2) 0.002(2)
C020 0.045(3) 0.041(3) 0.031(3) -0.005(2) 0.001(2) 0.010(2)
C021 0.050(3) 0.037(3) 0.037(3) 0.001(2) 0.004(2) 0.013(2)
C022 0.044(3) 0.036(3) 0.051(3) 0.009(2) 0.013(2) 0.009(2)
C023 0.048(3) 0.032(3) 0.037(3) 0.005(2) 0.012(2) 0.014(2)
C024 0.031(3) 0.055(4) 0.066(4) 0.022(3) 0.007(3) 0.009(2)
C025 0.052(3) 0.048(3) 0.057(4) 0.013(3) 0.017(3) 0.017(3)
C026 0.048(3) 0.039(3) 0.071(4) 0.008(3) -0.002(3) -0.001(3)
C027 0.037(3) 0.071(4) 0.072(4) 0.032(3) 0.022(3) 0.021(3)
C028 0.065(4) 0.032(3) 0.035(3) -0.001(2) -0.002(3) 0.001(3)
C029 0.049(3) 0.042(3) 0.037(3) 0.009(2) 0.009(2) 0.013(2)
C02A 0.038(3) 0.033(3) 0.047(3) 0.001(2) 0.003(2) 0.001(2)
C02B 0.043(3) 0.035(3) 0.045(3) 0.000(2) 0.013(2) 0.000(2)
C02C 0.049(3) 0.035(3) 0.028(2) 0.002(2) -0.002(2) 0.003(2)
C02D 0.050(3) 0.042(3) 0.047(3) -0.007(2) 0.017(3) -0.007(2)
C02E 0.055(3) 0.034(3) 0.036(3) -0.001(2) 0.019(2) 0.003(2)
C02F 0.053(3) 0.038(3) 0.048(3) 0.012(2) 0.022(3) 0.012(2)
C02G 0.072(4) 0.035(3) 0.060(4) 0.001(3) 0.014(3) -0.001(3)
C02H 0.050(3) 0.047(3) 0.039(3) 0.007(2) 0.006(2) 0.017(3)
C02I 0.072(4) 0.049(4) 0.046(3) 0.006(3) 0.009(3) 0.018(3)
C02J 0.072(4) 0.040(3) 0.047(3) 0.008(3) 0.016(3) 0.014(3)
C02K 0.047(3) 0.036(3) 0.038(3) 0.007(2) -0.008(2) 0.004(2)
C02L 0.046(3) 0.060(4) 0.053(3) 0.026(3) 0.021(3) 0.016(3)
C02M 0.037(3) 0.043(3) 0.047(3) 0.009(2) 0.002(2) 0.010(2)
C02N 0.093(5) 0.038(3) 0.032(3) 0.006(2) 0.009(3) -0.002(3)
C02O 0.090(5) 0.041(4) 0.104(6) 0.024(4) 0.049(5) 0.013(3)
C02P 0.038(3) 0.062(4) 0.096(5) 0.037(4) 0.017(3) 0.009(3)
C02Q 0.059(4) 0.046(3) 0.079(4) 0.017(3) 0.032(3) 0.012(3)
C02R 0.045(3) 0.049(4) 0.098(6) 0.021(4) 0.004(4) -0.001(3)
C02S 0.045(3) 0.047(4) 0.083(5) 0.007(3) 0.009(3) -0.005(3)
C02T 0.169(9) 0.044(4) 0.047(4) 0.007(3) 0.034(5) 0.016(5)
C02U 0.050(3) 0.047(3) 0.066(4) 0.004(3) 0.006(3) -0.005(3)
C02V 0.133(8) 0.067(5) 0.041(4) 0.013(3) -0.004(4) -0.044(5)
C02W 0.056(4) 0.077(5) 0.074(5) 0.004(4) 0.019(4) -0.002(3)
C02X 0.050(7) 0.050(6) 0.082(8) -0.003(5) 0.015(6) 0.014(5)
C02Y 0.109(11) 0.078(9) 0.078(10) -0.006(8) 0.036(9) 0.032(7)
C02Z 0.290(18) 0.082(7) 0.040(4) 0.003(4) 0.004(7) -0.101(9)
C030 0.41(3) 0.050(5) 0.053(5) -0.001(4) 0.057(9) -0.053(9)
C031 0.082(5) 0.084(6) 0.077(5) 0.017(4) 0.008(4) -0.008(5)
C032 0.315(19) 0.044(4) 0.062(5) 0.012(4) 0.067(8) 0.010(7)
C1 0.073(8) 0.077(7) 0.090(9) -0.012(6) 0.011(6) 0.008(6)
C3 0.100(14) 0.070(12) 0.086(12) 0.014(9) 0.019(10) 0.045(11)
C4 0.068(10) 0.027(7) 0.024(8) -0.011(7) -0.026(8) 0.027(7)
C1A 0.087(10) 0.044(8) 0.049(8) -0.018(6) 0.001(7) 0.042(7)
C2A 0.192(11) 0.079(6) 0.174(10) 0.023(7) -0.056(8) 0.039(7)

loop_
_atom_type_symbol
_atom_type_description
_atom_type_scat_dispersion_real
_atom_type_scat_dispersion_imag
_atom_type_scat_source
C C 0.0181 0.0091 'International Tables Vol C Tables 4.2.6.8 and 6.1.1.4'
H H 0.0000 0.0000 'International Tables Vol C Tables 4.2.6.8 and 6.1.1.4'
O O 0.0492 0.0322 'International Tables Vol C Tables 4.2.6.8 and 6.1.1.4'

loop_
_citation_id
_citation_doi
_citation_year
1 10.26434/chemrxiv-2022-cdz8g 2022

loop_
_geom_angle_atom_site_label_1
_geom_angle_atom_site_label_2
_geom_angle_atom_site_label_3
_geom_angle
_geom_angle_site_symmetry_1
_geom_angle_site_symmetry_3
_geom_angle_publ_flag
C00O O001 C023 114.0(4) . . ?
C00U O002 C02F 112.1(4) . . ?
C01G O003 C01O 111.9(3) . . ?
C010 O005 C020 115.9(4) . . ?
C00F O006 C02S 113.8(4) . . ?
C013 O007 C02A 114.9(4) . . ?
C01X O008 C02X 114.0(8) . . ?
C01X O008 C3 112.9(11) . . ?
C01Z O009 C02M 113.2(4) . . ?
C00Q C00B C00C 128.5(5) . . ?
C00W C00B C00C 108.3(4) . . ?
C00W C00B C00Q 120.3(4) . . ?
C019 C00C C00B 107.4(4) . . ?
C01V C00C C00B 129.6(5) . . ?
C01V C00C C019 119.7(5) . . ?
C00U C00D C00Z 121.7(4) . . ?
C00U C00D C01L 117.3(5) . . ?
C01L C00D C00Z 120.9(4) . . ?
C00O C00E C00Z 121.1(4) . . ?
C014 C00E C00O 117.8(4) . . ?
C014 C00E C00Z 121.1(4) . . ?
O006 C00F C01C 121.5(4) . . ?
C00W C00F O006 119.1(5) . . ?
C00W C00F C01C 118.8(5) . . ?
C00S C00G C00X 110.3(4) . . ?
C010 C00G C00S 120.2(5) . . ?
C010 C00G C00X 126.8(5) . . ?
C00Y C00H C00P 119.3(4) . . ?
C013 C00H C00P 121.2(5) . . ?
C013 C00H C00Y 117.2(5) . . ?
H00A C00I H00B 108.8 . . ?
C00T C00I H00A 110.6 . . ?
C00T C00I H00B 110.6 . . ?
C00T C00I C00V 105.5(4) . . ?
C00V C00I H00A 110.6 . . ?
C00V C00I H00B 110.6 . . ?
C00U C00J C00P 121.6(4) . . ?
C018 C00J C00P 119.9(5) . . ?
C018 C00J C00U 117.7(5) . . ?
O004 C00K C00Q 121.3(5) . . ?
O004 C00K C02N 120.5(5) . . ?
C00Q C00K C02N 118.2(4) . . ?
H00C C00L H00D 107.5 . . ?
C021 C00L H00C 108.6 . . ?
C021 C00L H00D 108.6 . . ?
C025 C00L H00C 108.6 . . ?
C025 C00L H00D 108.6 . . ?
C025 C00L C021 114.8(5) . . ?
C017 C00M C012 121.0(5) . . ?
C017 C00M C01G 117.5(5) . . ?
C01G C00M C012 121.2(5) . . ?
C01H C00N C00S 108.6(4) . . ?
C01H C00N C01S 119.3(4) . . ?
C01S C00N C00S 128.4(4) . . ?
O001 C00O C00E 118.9(4) . . ?
O001 C00O C00V 119.2(4) . . ?
C00E C00O C00V 121.9(4) . . ?
C00H C00P C00J 105.5(4) . . ?
C00H C00P H00E 110.6 . . ?
C00H C00P H00F 110.6 . . ?
C00J C00P H00E 110.6 . . ?
C00J C00P H00F 110.6 . . ?
H00E C00P H00F 108.8 . . ?
C00B C00Q C00K 122.8(4) . . ?
C01W C00Q C00B 116.7(5) . . ?
C01W C00Q C00K 120.2(5) . . ?
C018 C00R H00R 120.1 . . ?
C018 C00R C01L 119.7(5) . . ?
C01L C00R H00R 120.1 . . ?
C00G C00S C00N 108.1(4) . . ?
C015 C00S C00G 119.8(5) . . ?
C015 C00S C00N 129.0(5) . . ?
C010 C00T C00I 120.8(5) . . ?
C010 C00T C01B 118.1(5) . . ?
C01B C00T C00I 118.7(5) . . ?
O002 C00U C00J 118.8(4) . . ?
C00D C00U O002 118.7(4) . . ?
C00D C00U C00J 122.5(4) . . ?
C00O C00V C00I 122.2(4) . . ?
C01P C00V C00I 118.9(5) . . ?
C01P C00V C00O 118.2(4) . . ?
C00B C00W C01E 111.0(4) . . ?
C00F C00W C00B 121.0(5) . . ?
C00F C00W C01E 125.9(5) . . ?
C00G C00X H00G 111.6 . . ?
C00G C00X H00H 111.6 . . ?
H00G C00X H00H 109.4 . . ?
C01H C00X C00G 101.0(4) . . ?
C01H C00X H00G 111.6 . . ?
C01H C00X H00H 111.6 . . ?
C00H C00Y H00Y 118.3 . . ?
C01S C00Y C00H 123.5(4) . . ?
C01S C00Y H00Y 118.3 . . ?
C00D C00Z H00I 108.2 . . ?
C00D C00Z H00J 108.2 . . ?
C00E C00Z C00D 116.2(4) . . ?
C00E C00Z H00I 108.2 . . ?
C00E C00Z H00J 108.2 . . ?
H00I C00Z H00J 107.4 . . ?
O005 C010 C00G 121.9(5) . . ?
O005 C010 C00T 118.0(5) . . ?
C00G C010 C00T 119.3(5) . . ?
C016 C011 C01J 120.6(5) . . ?
C01Y C011 C016 119.7(5) . . ?
C01Y C011 C01J 119.7(5) . . ?
C00M C012 H01A 110.6 . . ?
C00M C012 H01B 110.6 . . ?
C00M C012 C01C 105.8(4) . . ?
H01A C012 H01B 108.7 . . ?
C01C C012 H01A 110.6 . . ?
C01C C012 H01B 110.6 . . ?
O007 C013 C00H 119.6(4) . . ?
O007 C013 C01H 120.3(5) . . ?
C01H C013 C00H 119.2(5) . . ?
C00E C014 H014 119.3 . . ?
C01F C014 C00E 121.5(5) . . ?
C01F C014 H014 119.3 . . ?
C00S C015 H015 121.2 . . ?
C01B C015 C00S 117.6(5) . . ?
C01B C015 H015 121.2 . . ?
C011 C016 H016 120.1 . . ?
C01M C016 C011 119.8(5) . . ?
C01M C016 H016 120.1 . . ?
C00M C017 H017 119.4 . . ?
C01N C017 C00M 121.2(5) . . ?
C01N C017 H017 119.4 . . ?
C00J C018 H018 119.5 . . ?
C00R C018 C00J 120.9(5) . . ?
C00R C018 H018 119.5 . . ?
C00C C019 C01E 110.7(4) . . ?
C01X C019 C00C 120.4(5) . . ?
C01X C019 C01E 126.3(5) . . ?
C01Y C01A H01I 119.8 . . ?
C02D C01A H01I 119.8 . . ?
C02D C01A C01Y 120.4(5) . . ?
C00T C01B H01J 118.6 . . ?
C015 C01B C00T 122.8(5) . . ?
C015 C01B H01J 118.6 . . ?
C00F C01C C012 120.4(5) . . ?
C01W C01C C00F 118.4(4) . . ?
C01W C01C C012 118.4(5) . . ?
H01K C01D H01L 107.8 . . ?
C01K C01D H01K 109.1 . . ?
C01K C01D H01L 109.1 . . ?
C020 C01D H01K 109.1 . . ?
C020 C01D H01L 109.1 . . ?
C020 C01D C01K 112.5(4) . . ?
C00W C01E C019 101.0(4) . . ?
C00W C01E H01C 111.6 . . ?
C00W C01E H01D 111.6 . . ?
C019 C01E H01C 111.6 . . ?
C019 C01E H01D 111.6 . . ?
H01C C01E H01D 109.4 . . ?
C014 C01F H01M 120.0 . . ?
C014 C01F C01P 120.0(5) . . ?
C01P C01F H01M 120.0 . . ?
O003 C01G C00M 118.4(4) . . ?
O003 C01G C02C 119.4(5) . . ?
C02C C01G C00M 122.3(5) . . ?
C00N C01H C00X 110.1(4) . . ?
C013 C01H C00N 121.4(5) . . ?
C013 C01H C00X 125.7(5) . . ?
H01O C01I H01P 107.7 . . ?
C02B C01I H01O 108.9 . . ?
C02B C01I H01P 108.9 . . ?
C02B C01I C02G 113.5(5) . . ?
C02G C01I H01O 108.9 . . ?
C02G C01I H01P 108.9 . . ?
O00A C01J C011 119.8(5) . . ?
O00A C01J C01S 120.5(4) . . ?
C011 C01J C01S 119.8(4) . . ?
C01D C01K H01Q 109.3 . . ?
C01D C01K H01R 109.3 . . ?
C01D C01K C01Q 111.5(5) . . ?
H01Q C01K H01R 108.0 . . ?
C01Q C01K H01Q 109.3 . . ?
C01Q C01K H01R 109.3 . . ?
C00D C01L H01S 119.2 . . ?
C00R C01L C00D 121.6(5) . . ?
C00R C01L H01S 119.2 . . ?
C016 C01M H01T 120.1 . . ?
C02D C01M C016 119.7(6) . . ?
C02D C01M H01T 120.1 . . ?
C017 C01N H01N 120.1 . . ?
C028 C01N C017 119.8(5) . . ?
C028 C01N H01N 120.1 . . ?
O003 C01O H01E 109.6 . . ?
O003 C01O H01F 109.6 . . ?
O003 C01O C02E 110.3(4) . . ?
H01E C01O H01F 108.1 . . ?
C02E C01O H01E 109.6 . . ?
C02E C01O H01F 109.6 . . ?
C00V C01P C01F 120.5(5) . . ?
C00V C01P H01U 119.8 . . ?
C01F C01P H01U 119.8 . . ?
C01K C01Q H01X 109.5 . . ?
C01K C01Q H01Y 109.5 . . ?
C01K C01Q H 109.5 . . ?
H01X C01Q H01Y 109.5 . . ?
H01X C01Q H 109.5 . . ?
H01Y C01Q H 109.5 . . ?
C01X C01R C027 120.9(5) . . ?
C01X C01R C02L 117.9(5) . . ?
C02L C01R C027 118.7(6) . . ?
C00N C01S C01J 121.6(4) . . ?
C00Y C01S C00N 117.4(5) . . ?
C00Y C01S C01J 120.7(4) . . ?
H01G C01T H01H 107.9 . . ?
C02E C01T H01G 109.2 . . ?
C02E C01T H01H 109.2 . . ?
C02J C01T H01G 109.2 . . ?
C02J C01T H01H 109.2 . . ?
C02J C01T C02E 112.0(5) . . ?
C01Z C01U C02K 121.9(5) . . ?
C026 C01U C01Z 117.1(6) . . ?
C026 C01U C02K 121.0(6) . . ?
C00C C01V H01V 121.1 . . ?
C02L C01V C00C 117.8(5) . . ?
C02L C01V H01V 121.1 . . ?
C00Q C01W C01C 122.6(5) . . ?
C00Q C01W H01W 118.7 . . ?
C01C C01W H01W 118.7 . . ?
O008 C01X C01R 119.6(5) . . ?
C019 C01X O008 120.3(5) . . ?
C019 C01X C01R 119.5(5) . . ?
C011 C01Y H01Z 120.2 . . ?
C01A C01Y C011 119.6(5) . . ?
C01A C01Y H01Z 120.2 . . ?
O009 C01Z C01U 120.1(5) . . ?
O009 C01Z C024 117.4(5) . . ?
C024 C01Z C01U 122.4(5) . . ?
O005 C020 C01D 107.1(4) . . ?
O005 C020 H3AA 110.3 . . ?
O005 C020 HA 110.3 . . ?
C01D C020 H3AA 110.3 . . ?
C01D C020 HA 110.3 . . ?
H3AA C020 HA 108.5 . . ?
C00L C021 H4AA 109.2 . . ?
C00L C021 HB 109.2 . . ?
H4AA C021 HB 107.9 . . ?
C023 C021 C00L 112.0(4) . . ?
C023 C021 H4AA 109.2 . . ?
C023 C021 HB 109.2 . . ?
H5AA C022 HC 108.0 . . ?
C02F C022 H5AA 109.3 . . ?
C02F C022 HC 109.3 . . ?
C02F C022 C02Q 111.6(5) . . ?
C02Q C022 H5AA 109.3 . . ?
C02Q C022 HC 109.3 . . ?
O001 C023 C021 113.5(4) . . ?
O001 C023 H6AA 108.9 . . ?
O001 C023 HD 108.9 . . ?
C021 C023 H6AA 108.9 . . ?
C021 C023 HD 108.9 . . ?
H6AA C023 HD 107.7 . . ?
C01Z C024 C027 121.9(5) . . ?
C01Z C024 C02P 117.5(6) . . ?
C02P C024 C027 120.1(6) . . ?
C00L C025 H7AA 109.5 . . ?
C00L C025 HE 109.5 . . ?
C00L C025 HF 109.5 . . ?
H7AA C025 HE 109.5 . . ?
H7AA C025 HF 109.5 . . ?
HE C025 HF 109.5 . . ?
C01U C026 H026 119.1 . . ?
C02R C026 C01U 121.8(7) . . ?
C02R C026 H026 119.1 . . ?
C01R C027 C024 105.4(5) . . ?
C01R C027 H02A 110.7 . . ?
C01R C027 H02B 110.7 . . ?
C024 C027 H02A 110.7 . . ?
C024 C027 H02B 110.7 . . ?
H02A C027 H02B 108.8 . . ?
C01N C028 H028 119.2 . . ?
C01N C028 C02C 121.6(5) . . ?
C02C C028 H028 119.2 . . ?
H02C C029 H02D 107.9 . . ?
C02H C029 H02C 109.2 . . ?
C02H C029 H02D 109.2 . . ?
C02H C029 C02M 112.1(5) . . ?
C02M C029 H02C 109.2 . . ?
C02M C029 H02D 109.2 . . ?
O007 C02A H8AA 109.9 . . ?
O007 C02A HG 109.9 . . ?
O007 C02A C02B 109.1(4) . . ?
H8AA C02A HG 108.3 . . ?
C02B C02A H8AA 109.9 . . ?
C02B C02A HG 109.9 . . ?
C01I C02B H9AA 108.8 . . ?
C01I C02B HH 108.8 . . ?
C02A C02B C01I 113.9(5) . . ?
C02A C02B H9AA 108.8 . . ?
C02A C02B HH 108.8 . . ?
H9AA C02B HH 107.7 . . ?
C01G C02C C028 117.4(5) . . ?
C01G C02C C02K 120.2(5) . . ?
C028 C02C C02K 122.4(5) . . ?
C01A C02D C01M 120.8(5) . . ?
C01A C02D H0BA 119.6 . . ?
C01M C02D H0BA 119.6 . . ?
C01O C02E C01T 111.6(4) . . ?
C01O C02E H02E 109.3 . . ?
C01O C02E H02F 109.3 . . ?
C01T C02E H02E 109.3 . . ?
C01T C02E H02F 109.3 . . ?
H02E C02E H02F 108.0 . . ?
O002 C02F C022 110.7(4) . . ?
O002 C02F H1BA 109.5 . . ?
O002 C02F HI 109.5 . . ?
C022 C02F H1BA 109.5 . . ?
C022 C02F HI 109.5 . . ?
H1BA C02F HI 108.1 . . ?
C01I C02G H2BA 109.5 . . ?
C01I C02G HJ 109.5 . . ?
C01I C02G HK 109.5 . . ?
H2BA C02G HJ 109.5 . . ?
H2BA C02G HK 109.5 . . ?
HJ C02G HK 109.5 . . ?
C029 C02H H02G 108.8 . . ?
C029 C02H H02H 108.8 . . ?
C029 C02H C02I 113.9(5) . . ?
H02G C02H H02H 107.7 . . ?
C02I C02H H02G 108.8 . . ?
C02I C02H H02H 108.8 . . ?
C02H C02I H02I 109.5 . . ?
C02H C02I H02J 109.5 . . ?
C02H C02I H02K 109.5 . . ?
H02I C02I H02J 109.5 . . ?
H02I C02I H02K 109.5 . . ?
H02J C02I H02K 109.5 . . ?
C01T C02J H02L 109.5 . . ?
C01T C02J H02M 109.5 . . ?
C01T C02J H02N 109.5 . . ?
H02L C02J H02M 109.5 . . ?
H02L C02J H02N 109.5 . . ?
H02M C02J H02N 109.5 . . ?
C01U C02K C02C 116.1(5) . . ?
C01U C02K H02O 108.3 . . ?
C01U C02K H02P 108.3 . . ?
C02C C02K H02O 108.3 . . ?
C02C C02K H02P 108.3 . . ?
H02O C02K H02P 107.4 . . ?
C01R C02L H02Q 118.9 . . ?
C01V C02L C01R 122.2(5) . . ?
C01V C02L H02Q 118.9 . . ?
O009 C02M C029 109.6(4) . . ?
O009 C02M H02R 109.7 . . ?
O009 C02M H02S 109.7 . . ?
C029 C02M H02R 109.7 . . ?
C029 C02M H02S 109.7 . . ?
H02R C02M H02S 108.2 . . ?
C02T C02N C00K 117.6(6) . . ?
C02V C02N C00K 121.1(7) . . ?
C02V C02N C02T 121.3(7) . . ?
H3BA C02O HL 109.5 . . ?
H3BA C02O HM 109.5 . . ?
HL C02O HM 109.5 . . ?
C02Q C02O H3BA 109.5 . . ?
C02Q C02O HL 109.5 . . ?
C02Q C02O HM 109.5 . . ?
C024 C02P H02T 119.8 . . ?
C02R C02P C024 120.4(6) . . ?
C02R C02P H02T 119.8 . . ?
C022 C02Q C02O 113.9(6) . . ?
C022 C02Q H4BA 108.8 . . ?
C022 C02Q HN 108.8 . . ?
C02O C02Q H4BA 108.8 . . ?
C02O C02Q HN 108.8 . . ?
H4BA C02Q HN 107.7 . . ?
C026 C02R C02P 120.6(6) . . ?
C026 C02R H02U 119.7 . . ?
C02P C02R H02U 119.7 . . ?
O006 C02S H02V 109.6 . . ?
O006 C02S H02W 109.6 . . ?
O006 C02S C02U 110.3(5) . . ?
H02V C02S H02W 108.1 . . ?
C02U C02S H02V 109.6 . . ?
C02U C02S H02W 109.6 . . ?
C02N C02T H02X 119.8 . . ?
C032 C02T C02N 120.4(9) . . ?
C032 C02T H02X 119.8 . . ?
C02S C02U H02Y 108.3 . . ?
C02S C02U HO 108.3 . . ?
C02S C02U C02W 115.8(6) . . ?
H02Y C02U HO 107.4 . . ?
C02W C02U H02Y 108.3 . . ?
C02W C02U HO 108.3 . . ?
C02N C02V H02Z 120.4 . . ?
C02N C02V C02Z 119.1(9) . . ?
C02Z C02V H02Z 120.4 . . ?
C02U C02W H02 108.6 . . ?
C02U C02W HP 108.6 . . ?
C02U C02W C031 114.5(6) . . ?
H02 C02W HP 107.6 . . ?
C031 C02W H02 108.6 . . ?
C031 C02W HP 108.6 . . ?
O008 C02X H0AA 107.7 . . ?
O008 C02X HQ 107.7 . . ?
O008 C02X C02Y 118.4(14) . . ?
H0AA C02X HQ 107.1 . . ?
C02Y C02X H0AA 107.7 . . ?
C02Y C02X HQ 107.7 . . ?
C02X C02Y H1AA 111.7 . . ?
C02X C02Y HR 111.7 . . ?
H1AA C02Y HR 109.4 . . ?
C1 C02Y C02X 100.6(15) . . ?
C1 C02Y H1AA 111.7 . . ?
C1 C02Y HR 111.7 . . ?
C02V C02Z H2AA 120.1 . . ?
C030 C02Z C02V 119.8(10) . . ?
C030 C02Z H2AA 120.1 . . ?
C02Z C030 H030 119.6 . . ?
C02Z C030 C032 120.9(8) . . ?
C032 C030 H030 119.6 . . ?
C02W C031 H03A 109.5 . . ?
C02W C031 H03B 109.5 . . ?
C02W C031 H03C 109.5 . . ?
H03A C031 H03B 109.5 . . ?
H03A C031 H03C 109.5 . . ?
H03B C031 H03C 109.5 . . ?
C02T C032 C030 118.5(11) . . ?
C02T C032 H032 120.8 . . ?
C030 C032 H032 120.8 . . ?
C02Y C1 H1A 111.9 . . ?
C02Y C1 H1B 111.9 . . ?
C02Y C1 C2A 99.1(14) . . ?
H1A C1 H1B 109.6 . . ?
C2A C1 H1A 111.9 . . ?
C2A C1 H1B 111.9 . . ?
O008 C3 H3A 112.2 . . ?
O008 C3 H3B 112.2 . . ?
O008 C3 C4 97.6(19) . . ?
H3A C3 H3B 109.8 . . ?
C4 C3 H3A 112.2 . . ?
C4 C3 H3B 112.2 . . ?
C3 C4 H4A 108.9 . . ?
C3 C4 H4B 108.9 . . ?
H4A C4 H4B 107.7 . . ?
C1A C4 C3 113.4(16) . . ?
C1A C4 H4A 108.9 . . ?
C1A C4 H4B 108.9 . . ?
C4 C1A H1AB 111.0 . . ?
C4 C1A H1AC 111.0 . . ?
C4 C1A C2A 104.0(13) . . ?
H1AB C1A H1AC 109.0 . . ?
C2A C1A H1AB 111.0 . . ?
C2A C1A H1AC 111.0 . . ?
C1 C2A H2AB 109.7(11) . . ?
C1 C2A H2AC 109.7(17) . . ?
C1 C2A H2AD 109.5(11) . . ?
C1A C2A H2AE 109.9(15) . . ?
C1A C2A H2AF 109.3(11) . . ?
C1A C2A H2AG 109.3(17) . . ?
H2AB C2A H2AC 109.7(13) . . ?
H2AB C2A H2AD 109(2) . . ?
H2AC C2A H2AD 109.3(13) . . ?
H2AE C2A H2AF 110(2) . . ?
H2AE C2A H2AG 109.6(13) . . ?
H2AF C2A H2AG 109.0(16) . . ?

loop_
_geom_bond_atom_site_label_1
_geom_bond_atom_site_label_2
_geom_bond_distance
_geom_bond_site_symmetry_2
_geom_bond_publ_flag
O001 C00O 1.388(6) . ?
O001 C023 1.449(6) . ?
O002 C00U 1.396(6) . ?
O002 C02F 1.436(6) . ?
O003 C01G 1.380(6) . ?
O003 C01O 1.448(6) . ?
O004 C00K 1.224(6) . ?
O005 C010 1.385(6) . ?
O005 C020 1.444(6) . ?
O006 C00F 1.389(6) . ?
O006 C02S 1.444(7) . ?
O007 C013 1.384(6) . ?
O007 C02A 1.440(6) . ?
O008 C01X 1.388(7) . ?
O008 C02X 1.409(15) . ?
O008 C3 1.42(3) . ?
O009 C01Z 1.388(6) . ?
O009 C02M 1.440(7) . ?
O00A C01J 1.230(6) . ?
C00B C00C 1.472(7) . ?
C00B C00Q 1.411(7) . ?
C00B C00W 1.392(7) . ?
C00C C019 1.409(8) . ?
C00C C01V 1.403(7) . ?
C00D C00U 1.388(7) . ?
C00D C00Z 1.535(7) . ?
C00D C01L 1.399(7) . ?
C00E C00O 1.400(7) . ?
C00E C00Z 1.524(7) . ?
C00E C014 1.394(7) . ?
C00F C00W 1.382(7) . ?
C00F C01C 1.404(7) . ?
C00G C00S 1.404(7) . ?
C00G C00X 1.520(7) . ?
C00G C010 1.395(8) . ?
C00H C00P 1.508(7) . ?
C00H C00Y 1.415(7) . ?
C00H C013 1.402(7) . ?
C00I H00A 0.9900 . ?
C00I H00B 0.9900 . ?
C00I C00T 1.512(7) . ?
C00I C00V 1.526(7) . ?
C00J C00P 1.527(7) . ?
C00J C00U 1.406(7) . ?
C00J C018 1.398(7) . ?
C00K C00Q 1.488(8) . ?
C00K C02N 1.499(8) . ?
C00L H00C 0.9900 . ?
C00L H00D 0.9900 . ?
C00L C021 1.538(8) . ?
C00L C025 1.512(8) . ?
C00M C012 1.521(7) . ?
C00M C017 1.392(7) . ?
C00M C01G 1.414(8) . ?
C00N C00S 1.457(7) . ?
C00N C01H 1.405(7) . ?
C00N C01S 1.412(7) . ?
C00O C00V 1.412(7) . ?
C00P H00E 0.9900 . ?
C00P H00F 0.9900 . ?
C00Q C01W 1.389(7) . ?
C00R H00R 0.9500 . ?
C00R C018 1.384(8) . ?
C00R C01L 1.384(8) . ?
C00S C015 1.402(7) . ?
C00T C010 1.395(7) . ?
C00T C01B 1.396(8) . ?
C00V C01P 1.393(7) . ?
C00W C01E 1.507(7) . ?
C00X H00G 0.9900 . ?
C00X H00H 0.9900 . ?
C00X C01H 1.516(7) . ?
C00Y H00Y 0.9500 . ?
C00Y C01S 1.380(7) . ?
C00Z H00I 0.9900 . ?
C00Z H00J 0.9900 . ?
C011 C016 1.404(8) . ?
C011 C01J 1.485(7) . ?
C011 C01Y 1.390(7) . ?
C012 H01A 0.9900 . ?
C012 H01B 0.9900 . ?
C012 C01C 1.530(7) . ?
C013 C01H 1.393(7) . ?
C014 H014 0.9500 . ?
C014 C01F 1.382(8) . ?
C015 H015 0.9500 . ?
C015 C01B 1.381(8) . ?
C016 H016 0.9500 . ?
C016 C01M 1.391(7) . ?
C017 H017 0.9500 . ?
C017 C01N 1.383(9) . ?
C018 H018 0.9500 . ?
C019 C01E 1.511(7) . ?
C019 C01X 1.377(7) . ?
C01A H01I 0.9500 . ?
C01A C01Y 1.388(8) . ?
C01A C02D 1.374(9) . ?
C01B H01J 0.9500 . ?
C01C C01W 1.397(8) . ?
C01D H01K 0.9900 . ?
C01D H01L 0.9900 . ?
C01D C01K 1.519(7) . ?
C01D C020 1.513(7) . ?
C01E H01C 0.9900 . ?
C01E H01D 0.9900 . ?
C01F H01M 0.9500 . ?
C01F C01P 1.401(8) . ?
C01G C02C 1.388(7) . ?
C01I H01O 0.9900 . ?
C01I H01P 0.9900 . ?
C01I C02B 1.512(7) . ?
C01I C02G 1.513(9) . ?
C01J C01S 1.498(7) . ?
C01K H01Q 0.9900 . ?
C01K H01R 0.9900 . ?
C01K C01Q 1.520(8) . ?
C01L H01S 0.9500 . ?
C01M H01T 0.9500 . ?
C01M C02D 1.379(9) . ?
C01N H01N 0.9500 . ?
C01N C028 1.379(9) . ?
C01O H01E 0.9900 . ?
C01O H01F 0.9900 . ?
C01O C02E 1.499(8) . ?
C01P H01U 0.9500 . ?
C01Q H01X 0.9800 . ?
C01Q H01Y 0.9800 . ?
C01Q H 0.9800 . ?
C01R C01X 1.397(8) . ?
C01R C027 1.512(8) . ?
C01R C02L 1.408(9) . ?
C01T H01G 0.9900 . ?
C01T H01H 0.9900 . ?
C01T C02E 1.519(8) . ?
C01T C02J 1.515(8) . ?
C01U C01Z 1.409(8) . ?
C01U C026 1.396(8) . ?
C01U C02K 1.521(9) . ?
C01V H01V 0.9500 . ?
C01V C02L 1.378(8) . ?
C01W H01W 0.9500 . ?
C01Y H01Z 0.9500 . ?
C01Z C024 1.400(8) . ?
C020 H3AA 0.9900 . ?
C020 HA 0.9900 . ?
C021 H4AA 0.9900 . ?
C021 HB 0.9900 . ?
C021 C023 1.494(7) . ?
C022 H5AA 0.9900 . ?
C022 HC 0.9900 . ?
C022 C02F 1.504(7) . ?
C022 C02Q 1.511(8) . ?
C023 H6AA 0.9900 . ?
C023 HD 0.9900 . ?
C024 C027 1.527(10) . ?
C024 C02P 1.413(9) . ?
C025 H7AA 0.9800 . ?
C025 HE 0.9800 . ?
C025 HF 0.9800 . ?
C026 H026 0.9500 . ?
C026 C02R 1.370(11) . ?
C027 H02A 0.9900 . ?
C027 H02B 0.9900 . ?
C028 H028 0.9500 . ?
C028 C02C 1.399(8) . ?
C029 H02C 0.9900 . ?
C029 H02D 0.9900 . ?
C029 C02H 1.502(8) . ?
C029 C02M 1.514(8) . ?
C02A H8AA 0.9900 . ?
C02A HG 0.9900 . ?
C02A C02B 1.498(8) . ?
C02B H9AA 0.9900 . ?
C02B HH 0.9900 . ?
C02C C02K 1.536(8) . ?
C02D H0BA 0.9500 . ?
C02E H02E 0.9900 . ?
C02E H02F 0.9900 . ?
C02F H1BA 0.9900 . ?
C02F HI 0.9900 . ?
C02G H2BA 0.9800 . ?
C02G HJ 0.9800 . ?
C02G HK 0.9800 . ?
C02H H02G 0.9900 . ?
C02H H02H 0.9900 . ?
C02H C02I 1.525(8) . ?
C02I H02I 0.9800 . ?
C02I H02J 0.9800 . ?
C02I H02K 0.9800 . ?
C02J H02L 0.9800 . ?
C02J H02M 0.9800 . ?
C02J H02N 0.9800 . ?
C02K H02O 0.9900 . ?
C02K H02P 0.9900 . ?
C02L H02Q 0.9500 . ?
C02M H02R 0.9900 . ?
C02M H02S 0.9900 . ?
C02N C02T 1.392(11) . ?
C02N C02V 1.379(10) . ?
C02O H3BA 0.9800 . ?
C02O HL 0.9800 . ?
C02O HM 0.9800 . ?
C02O C02Q 1.519(9) . ?
C02P H02T 0.9500 . ?
C02P C02R 1.384(11) . ?
C02Q H4BA 0.9900 . ?
C02Q HN 0.9900 . ?
C02R H02U 0.9500 . ?
C02S H02V 0.9900 . ?
C02S H02W 0.9900 . ?
C02S C02U 1.503(9) . ?
C02T H02X 0.9500 . ?
C02T C032 1.391(11) . ?
C02U H02Y 0.9900 . ?
C02U HO 0.9900 . ?
C02U C02W 1.520(10) . ?
C02V H02Z 0.9500 . ?
C02V C02Z 1.402(12) . ?
C02W H02 0.9900 . ?
C02W HP 0.9900 . ?
C02W C031 1.530(11) . ?
C02X H0AA 0.9900 . ?
C02X HQ 0.9900 . ?
C02X C02Y 1.52(2) . ?
C02Y H1AA 0.9900 . ?
C02Y HR 0.9900 . ?
C02Y C1 1.37(2) . ?
C02Z H2AA 0.9500 . ?
C02Z C030 1.39(2) . ?
C030 H030 0.9500 . ?
C030 C032 1.406(19) . ?
C031 H03A 0.9800 . ?
C031 H03B 0.9800 . ?
C031 H03C 0.9800 . ?
C032 H032 0.9500 . ?
C1 H1A 0.9900 . ?
C1 H1B 0.9900 . ?
C1 C2A 1.79(2) . ?
C3 H3A 0.9900 . ?
C3 H3B 0.9900 . ?
C3 C4 1.57(3) . ?
C4 H4A 0.9900 . ?
C4 H4B 0.9900 . ?
C4 C1A 1.548(19) . ?
C1A H1AB 0.9900 . ?
C1A H1AC 0.9900 . ?
C1A C2A 1.57(2) . ?
C2A H2AB 0.961(18) . ?
C2A H2AC 0.956(18) . ?
C2A H2AD 0.966(17) . ?
C2A H2AE 0.954(19) . ?
C2A H2AF 0.962(15) . ?
C2A H2AG 0.96(2) . ?

loop_
_geom_torsion_atom_site_label_1
_geom_torsion_atom_site_label_2
_geom_torsion_atom_site_label_3
_geom_torsion_atom_site_label_4
_geom_torsion
_geom_torsion_site_symmetry_1
_geom_torsion_site_symmetry_2
_geom_torsion_site_symmetry_3
_geom_torsion_site_symmetry_4
_geom_torsion_publ_flag
O001 C00O C00V C00I 12.0(7) . . . . ?
O001 C00O C00V C01P -178.2(4) . . . . ?
O003 C01G C02C C028 -175.6(4) . . . . ?
O003 C01G C02C C02K 1.5(7) . . . . ?
O003 C01O C02E C01T -173.2(5) . . . . ?
O004 C00K C00Q C00B 50.0(7) . . . . ?
O004 C00K C00Q C01W -136.3(5) . . . . ?
O004 C00K C02N C02T 29.8(10) . . . . ?
O004 C00K C02N C02V -149.3(7) . . . . ?
O006 C00F C00W C00B -178.7(4) . . . . ?
O006 C00F C00W C01E -16.7(7) . . . . ?
O006 C00F C01C C012 24.3(7) . . . . ?
O006 C00F C01C C01W -174.6(4) . . . . ?
O006 C02S C02U C02W 51.6(8) . . . . ?
O007 C013 C01H C00N -176.3(4) . . . . ?
O007 C013 C01H C00X -16.8(7) . . . . ?
O007 C02A C02B C01I 175.6(5) . . . . ?
O008 C02X C02Y C1 96.1(17) . . . . ?
O008 C3 C4 C1A 148.1(19) . . . . ?
O009 C01Z C024 C027 8.7(8) . . . . ?
O009 C01Z C024 C02P -178.9(5) . . . . ?
O00A C01J C01S C00N 60.1(7) . . . . ?
O00A C01J C01S C00Y -126.2(5) . . . . ?
C00B C00C C019 C01E 8.1(5) . . . . ?
C00B C00C C019 C01X -154.8(4) . . . . ?
C00B C00C C01V C02L 143.9(6) . . . . ?
C00B C00Q C01W C01C -5.4(7) . . . . ?
C00B C00W C01E C019 12.7(5) . . . . ?
C00C C00B C00Q C00K 28.2(7) . . . . ?
C00C C00B C00Q C01W -145.8(5) . . . . ?
C00C C00B C00W C00F 155.9(4) . . . . ?
C00C C00B C00W C01E -8.6(5) . . . . ?
C00C C019 C01E C00W -12.4(5) . . . . ?
C00C C019 C01X O008 179.0(4) . . . . ?
C00C C019 C01X C01R 8.6(7) . . . . ?
C00C C01V C02L C01R 4.2(9) . . . . ?
C00E C00O C00V C00I -164.6(5) . . . . ?
C00E C00O C00V C01P 5.2(7) . . . . ?
C00E C014 C01F C01P 1.0(9) . . . . ?
C00F O006 C02S C02U 168.9(5) . . . . ?
C00F C00W C01E C019 -150.9(5) . . . . ?
C00F C01C C01W C00Q -7.9(7) . . . . ?
C00G C00S C015 C01B -12.3(7) . . . . ?
C00G C00X C01H C00N 12.9(5) . . . . ?
C00G C00X C01H C013 -148.6(5) . . . . ?
C00H C00Y C01S C00N -4.5(7) . . . . ?
C00H C00Y C01S C01J -178.4(5) . . . . ?
C00H C013 C01H C00N -7.2(8) . . . . ?
C00H C013 C01H C00X 152.3(5) . . . . ?
C00I C00T C010 O005 -21.7(6) . . . . ?
C00I C00T C010 C00G 148.2(5) . . . . ?
C00I C00T C01B C015 -152.3(5) . . . . ?
C00I C00V C01P C01F 168.8(5) . . . . ?
C00K C00Q C01W C01C -179.5(5) . . . . ?
C00K C02N C02T C032 178.6(9) . . . . ?
C00K C02N C02V C02Z 178.5(9) . . . . ?
C00L C021 C023 O001 -172.3(4) . . . . ?
C00M C012 C01C C00F 101.3(5) . . . . ?
C00M C012 C01C C01W -59.8(6) . . . . ?
C00M C017 C01N C028 2.4(8) . . . . ?
C00M C01G C02C C028 4.0(8) . . . . ?
C00M C01G C02C C02K -178.8(5) . . . . ?
C00N C00S C015 C01B 145.6(5) . . . . ?
C00O O001 C023 C021 78.2(5) . . . . ?
C00O C00E C00Z C00D -116.0(5) . . . . ?
C00O C00E C014 C01F 2.7(8) . . . . ?
C00O C00V C01P C01F -1.3(8) . . . . ?
C00P C00H C00Y C01S 155.0(5) . . . . ?
C00P C00H C013 O007 20.2(7) . . . . ?
C00P C00H C013 C01H -149.0(5) . . . . ?
C00P C00J C00U O002 -15.3(7) . . . . ?
C00P C00J C00U C00D 164.6(5) . . . . ?
C00P C00J C018 C00R -169.3(5) . . . . ?
C00Q C00B C00C C019 160.7(5) . . . . ?
C00Q C00B C00C C01V 1.9(8) . . . . ?
C00Q C00B C00W C00F -6.4(7) . . . . ?
C00Q C00B C00W C01E -170.9(4) . . . . ?
C00Q C00K C02N C02T -149.9(7) . . . . ?
C00Q C00K C02N C02V 30.9(9) . . . . ?
C00S C00G C00X C01H -13.3(5) . . . . ?
C00S C00G C010 O005 174.4(4) . . . . ?
C00S C00G C010 C00T 4.9(7) . . . . ?
C00S C00N C01H C00X -8.2(5) . . . . ?
C00S C00N C01H C013 154.2(5) . . . . ?
C00S C00N C01S C00Y -144.2(5) . . . . ?
C00S C00N C01S C01J 29.7(8) . . . . ?
C00S C015 C01B C00T 2.9(7) . . . . ?
C00T C00I C00V C00O 68.1(6) . . . . ?
C00T C00I C00V C01P -101.7(5) . . . . ?
C00U O002 C02F C022 -171.5(4) . . . . ?
C00U C00D C00Z C00E 112.8(5) . . . . ?
C00U C00D C01L C00R -1.1(8) . . . . ?
C00U C00J C00P C00H -66.0(6) . . . . ?
C00U C00J C018 C00R 0.6(8) . . . . ?
C00V C00I C00T C010 -97.9(5) . . . . ?
C00V C00I C00T C01B 64.2(6) . . . . ?
C00W C00B C00C C019 0.3(5) . . . . ?
C00W C00B C00C C01V -158.5(5) . . . . ?
C00W C00B C00Q C00K -173.5(4) . . . . ?
C00W C00B C00Q C01W 12.5(6) . . . . ?
C00W C00F C01C C012 -146.9(5) . . . . ?
C00W C00F C01C C01W 14.2(7) . . . . ?
C00X C00G C00S C00N 9.3(5) . . . . ?
C00X C00G C00S C015 171.3(4) . . . . ?
C00X C00G C010 O005 14.7(7) . . . . ?
C00X C00G C010 C00T -154.8(5) . . . . ?
C00Y C00H C00P C00J -61.4(6) . . . . ?
C00Y C00H C013 O007 -176.8(4) . . . . ?
C00Y C00H C013 C01H 14.0(7) . . . . ?
C00Z C00D C00U O002 4.2(7) . . . . ?
C00Z C00D C00U C00J -175.7(5) . . . . ?
C00Z C00D C01L C00R -180.0(5) . . . . ?
C00Z C00E C00O O001 -0.4(7) . . . . ?
C00Z C00E C00O C00V 176.3(5) . . . . ?
C00Z C00E C014 C01F -179.4(5) . . . . ?
C010 O005 C020 C01D 165.6(4) . . . . ?
C010 C00G C00S C00N -153.5(4) . . . . ?
C010 C00G C00S C015 8.5(7) . . . . ?
C010 C00G C00X C01H 148.0(5) . . . . ?
C010 C00T C01B C015 10.3(7) . . . . ?
C011 C016 C01M C02D 1.9(8) . . . . ?
C011 C01J C01S C00N -119.5(5) . . . . ?
C011 C01J C01S C00Y 54.2(7) . . . . ?
C012 C00M C017 C01N -172.7(5) . . . . ?
C012 C00M C01G O003 -11.0(7) . . . . ?
C012 C00M C01G C02C 169.4(5) . . . . ?
C012 C01C C01W C00Q 153.6(5) . . . . ?
C013 O007 C02A C02B 159.7(4) . . . . ?
C013 C00H C00P C00J 101.3(5) . . . . ?
C013 C00H C00Y C01S -8.4(7) . . . . ?
C014 C00E C00O O001 177.6(5) . . . . ?
C014 C00E C00O C00V -5.8(8) . . . . ?
C014 C00E C00Z C00D 66.2(6) . . . . ?
C014 C01F C01P C00V -1.7(9) . . . . ?
C016 C011 C01J O00A -154.5(5) . . . . ?
C016 C011 C01J C01S 25.1(7) . . . . ?
C016 C011 C01Y C01A 0.5(7) . . . . ?
C016 C01M C02D C01A -1.4(8) . . . . ?
C017 C00M C012 C01C 107.6(5) . . . . ?
C017 C00M C01G O003 175.4(4) . . . . ?
C017 C00M C01G C02C -4.2(7) . . . . ?
C017 C01N C028 C02C -2.6(9) . . . . ?
C018 C00J C00P C00H 103.5(5) . . . . ?
C018 C00J C00U O002 174.9(4) . . . . ?
C018 C00J C00U C00D -5.2(8) . . . . ?
C018 C00R C01L C00D -3.2(9) . . . . ?
C019 C00C C01V C02L -12.7(7) . . . . ?
C01B C00T C010 O005 176.0(4) . . . . ?
C01B C00T C010 C00G -14.0(7) . . . . ?
C01C C00F C00W C00B -7.3(7) . . . . ?
C01C C00F C00W C01E 154.8(5) . . . . ?
C01E C019 C01X O008 19.0(8) . . . . ?
C01E C019 C01X C01R -151.5(5) . . . . ?
C01G O003 C01O C02E -161.8(4) . . . . ?
C01G C00M C012 C01C -65.8(6) . . . . ?
C01G C00M C017 C01N 0.9(8) . . . . ?
C01G C02C C02K C01U 108.0(6) . . . . ?
C01H C00N C00S C00G -0.7(5) . . . . ?
C01H C00N C00S C015 -160.6(5) . . . . ?
C01H C00N C01S C00Y 11.6(7) . . . . ?
C01H C00N C01S C01J -174.5(4) . . . . ?
C01J C011 C016 C01M 175.5(5) . . . . ?
C01J C011 C01Y C01A -176.5(4) . . . . ?
C01K C01D C020 O005 173.5(4) . . . . ?
C01L C00D C00U O002 -174.7(4) . . . . ?
C01L C00D C00U C00J 5.4(7) . . . . ?
C01L C00D C00Z C00E -68.4(6) . . . . ?
C01L C00R C018 C00J 3.5(9) . . . . ?
C01N C028 C02C C01G -0.5(8) . . . . ?
C01N C028 C02C C02K -177.7(5) . . . . ?
C01O O003 C01G C00M -85.8(5) . . . . ?
C01O O003 C01G C02C 93.8(6) . . . . ?
C01S C00N C00S C00G 157.2(5) . . . . ?
C01S C00N C00S C015 -2.7(9) . . . . ?
C01S C00N C01H C00X -168.4(4) . . . . ?
C01S C00N C01H C013 -6.0(7) . . . . ?
C01U C01Z C024 C027 -168.3(6) . . . . ?
C01U C01Z C024 C02P 4.1(9) . . . . ?
C01U C026 C02R C02P 0.7(10) . . . . ?
C01V C00C C019 C01E 169.4(4) . . . . ?
C01V C00C C019 C01X 6.4(7) . . . . ?
C01X O008 C02X C02Y 161.0(13) . . . . ?
C01X O008 C3 C4 -172.9(13) . . . . ?
C01X C019 C01E C00W 149.2(5) . . . . ?
C01X C01R C027 C024 -101.5(6) . . . . ?
C01X C01R C02L C01V 10.5(9) . . . . ?
C01Y C011 C016 C01M -1.4(8) . . . . ?
C01Y C011 C01J O00A 22.4(7) . . . . ?
C01Y C011 C01J C01S -158.0(5) . . . . ?
C01Y C01A C02D C01M 0.5(8) . . . . ?
C01Z O009 C02M C029 -166.8(5) . . . . ?
C01Z C01U C026 C02R 0.9(9) . . . . ?
C01Z C01U C02K C02C -112.3(6) . . . . ?
C01Z C024 C027 C01R 68.8(7) . . . . ?
C01Z C024 C02P C02R -2.3(9) . . . . ?
C020 O005 C010 C00G 58.3(6) . . . . ?
C020 O005 C010 C00T -132.0(5) . . . . ?
C020 C01D C01K C01Q -177.5(4) . . . . ?
C023 O001 C00O C00E -110.6(5) . . . . ?
C023 O001 C00O C00V 72.7(6) . . . . ?
C024 C02P C02R C026 0.0(11) . . . . ?
C025 C00L C021 C023 -66.7(7) . . . . ?
C026 C01U C01Z O009 179.7(5) . . . . ?
C026 C01U C01Z C024 -3.4(8) . . . . ?
C026 C01U C02K C02C 70.2(7) . . . . ?
C027 C01R C01X O008 -25.7(8) . . . . ?
C027 C01R C01X C019 144.8(5) . . . . ?
C027 C01R C02L C01V -151.5(6) . . . . ?
C027 C024 C02P C02R 170.2(6) . . . . ?
C028 C02C C02K C01U -74.9(7) . . . . ?
C02A O007 C013 C00H 124.4(5) . . . . ?
C02A O007 C013 C01H -66.5(6) . . . . ?
C02D C01A C01Y C011 -0.1(7) . . . . ?
C02F O002 C00U C00D 102.1(5) . . . . ?
C02F O002 C00U C00J -78.0(6) . . . . ?
C02F C022 C02Q C02O 178.0(6) . . . . ?
C02G C01I C02B C02A -177.2(5) . . . . ?
C02H C029 C02M O009 -165.5(5) . . . . ?
C02J C01T C02E C01O 176.7(5) . . . . ?
C02K C01U C01Z O009 2.1(8) . . . . ?
C02K C01U C01Z C024 178.9(5) . . . . ?
C02K C01U C026 C02R 178.6(6) . . . . ?
C02L C01R C01X O008 172.7(5) . . . . ?
C02L C01R C01X C019 -16.8(8) . . . . ?
C02L C01R C027 C024 59.9(7) . . . . ?
C02M O009 C01Z C01U -87.2(6) . . . . ?
C02M O009 C01Z C024 95.8(6) . . . . ?
C02M C029 C02H C02I -178.9(5) . . . . ?
C02N C00K C00Q C00B -130.3(6) . . . . ?
C02N C00K C00Q C01W 43.4(7) . . . . ?
C02N C02T C032 C030 3.1(18) . . . . ?
C02N C02V C02Z C030 2.6(19) . . . . ?
C02P C024 C027 C01R -103.4(6) . . . . ?
C02Q C022 C02F O002 -171.3(5) . . . . ?
C02S O006 C00F C00W -118.0(5) . . . . ?
C02S O006 C00F C01C 70.8(6) . . . . ?
C02S C02U C02W C031 178.5(7) . . . . ?
C02T C02N C02V C02Z -0.7(15) . . . . ?
C02V C02N C02T C032 -2.3(15) . . . . ?
C02V C02Z C030 C032 -2(2) . . . . ?
C02X O008 C01X C019 74.6(9) . . . . ?
C02X O008 C01X C01R -114.9(9) . . . . ?
C02X C02Y C1 C2A 178.0(13) . . . . ?
C02Z C030 C032 C02T -1(2) . . . . ?
C3 O008 C01X C019 104.3(17) . . . . ?
C3 O008 C01X C01R -85.2(18) . . . . ?
C3 C4 C1A C2A 179(2) . . . . ?
